data_1557771
loop_
_publ_author_name
'Tashiro, Shohei'
'Umeki, Tsutomu'
'Kubota, Ryou'
'Shionoya, Mitsuhiko'

_publ_section_title
;
 Face-selective adsorption of a prochiral compound on the chiral
 pore-surface of a metal-macrocycle framework (MMF) directed towards
 stereoselective reactions.
;
_journal_name_full 'Faraday discussions'
_journal_page_first 197
_journal_page_last 209
_journal_paper_doi 10.1039/d0fd00019a
_journal_volume 225
_journal_year 2021
_chemical_absolute_configuration ad
_chemical_formula_moiety '2(C42 H42 Cl6 N6 Pd3), 1(C10 H16), 3(O)'
_chemical_formula_sum 'C94 H100 Cl12 N12 O3 Pd6'
_chemical_formula_weight 2509.74
_space_group_crystal_system monoclinic
_space_group_IT_number 4
_space_group_name_Hall 'P 2yb'
_space_group_name_H-M_alt 'P 1 21 1'
_atom_sites_solution_hydrogens geom
_atom_sites_solution_primary direct
_atom_sites_solution_secondary difmap
_audit_update_record
;
2019-12-27 deposited with the CCDC.	2020-04-09 downloaded from the CCDC.
;
_cell_angle_alpha 90.0000
_cell_angle_beta 91.9145(7)
_cell_angle_gamma 90.0000
_cell_formula_units_Z 4
_cell_length_a 14.2257(3)
_cell_length_b 50.2552(9)
_cell_length_c 19.5481(4)
_cell_measurement_reflns_used 79688
_cell_measurement_temperature 103
_cell_measurement_theta_max 27.51
_cell_measurement_theta_min 3.00
_cell_volume 13967.4(5)
_computing_cell_refinement 'RAPID AUTO'
_computing_data_collection 'RAPID AUTO (Rigaku, ????)'
_computing_data_reduction 'RAPID AUTO'
_computing_molecular_graphics 'CrystalStructure 4.2.5'
_computing_publication_material 'CrystalStructure 4.2.5 (Rigaku, 2017)'
_computing_structure_refinement 'SHELXL Version 2017/1 (Sheldrick, 2008)'
_computing_structure_solution 'SHELXS97 (Sheldrick, 2008)'
_diffrn_ambient_temperature 103
_diffrn_detector_area_resol_mean 10.000
_diffrn_measured_fraction_theta_full 0.998
_diffrn_measured_fraction_theta_max 0.996
_diffrn_measurement_device_type 'Rigaku R-AXIS RAPID'
_diffrn_measurement_method \w
_diffrn_radiation_type 'Mo K\a'
_diffrn_radiation_wavelength 0.71075
_diffrn_reflns_av_R_equivalents 0.0729
_diffrn_reflns_Laue_measured_fraction_full 0.998
_diffrn_reflns_Laue_measured_fraction_max 0.996
_diffrn_reflns_limit_h_max 18
_diffrn_reflns_limit_h_min -18
_diffrn_reflns_limit_k_max 65
_diffrn_reflns_limit_k_min -65
_diffrn_reflns_limit_l_max 25
_diffrn_reflns_limit_l_min -25
_diffrn_reflns_number 138545
_diffrn_reflns_point_group_measured_fraction_full 0.995
_diffrn_reflns_point_group_measured_fraction_max 0.984
_diffrn_reflns_theta_full 25.242
_diffrn_reflns_theta_max 27.484
_diffrn_reflns_theta_min 2.993
_diffrn_standards_number 0
_exptl_absorpt_coefficient_mu 1.025
_exptl_absorpt_correction_T_max 0.940
_exptl_absorpt_correction_T_min 0.243
_exptl_absorpt_correction_type multi-scan
_exptl_absorpt_process_details 'ABSCOR (Rigaku, 1995)'
_exptl_crystal_colour yellow
_exptl_crystal_density_diffrn 1.193
_exptl_crystal_density_method 'not measured'
_exptl_crystal_description platelet
_exptl_crystal_F_000 5008.00
_exptl_crystal_size_max 0.480
_exptl_crystal_size_mid 0.180
_exptl_crystal_size_min 0.060
_refine_diff_density_max 1.79
_refine_diff_density_min -1.24
_refine_ls_abs_structure_details
;
 Flack x determined using 11297 quotients [(I+)-(I-)]/[(I+)+(I-)]
 (Parsons, Flack and Wagner, Acta Cryst. B69 (2013) 249-259).
;
_refine_ls_abs_structure_Flack 0.021(13)
_refine_ls_extinction_method none
_refine_ls_goodness_of_fit_ref 1.021
_refine_ls_hydrogen_treatment constr
_refine_ls_number_parameters 2153
_refine_ls_number_reflns 63049
_refine_ls_number_restraints 124
_refine_ls_R_factor_all 0.1503
_refine_ls_R_factor_gt 0.0870
_refine_ls_shift/su_max 0.001
_refine_ls_structure_factor_coef Fsqd
_refine_ls_weighting_details 'w = 1/[\s^2^(Fo^2^)+(0.1534P)^2^] where P=(Fo^2^+2Fc^2^)/3'
_refine_ls_weighting_scheme calc
_refine_ls_wR_factor_gt 0.2320
_refine_ls_wR_factor_ref 0.2749
_reflns_Friedel_coverage 0.953
_reflns_Friedel_fraction_full 0.991
_reflns_Friedel_fraction_max 0.971
_reflns_number_gt 34448
_reflns_number_total 63049
_reflns_threshold_expression F^2^>2.0\s(F^2^)
_cod_data_source_file d0fd00019a1.cif
_cod_data_source_block pinene@MMF
_cod_depositor_comments 'Adding full bibliography for 1557771--1557774.cif.'
_cod_database_code 1557771

loop_
_space_group_symop_id
_space_group_symop_operation_xyz
1 +X,+Y,+Z
2 -X,1/2+Y,-Z

loop_
_atom_site_label
_atom_site_type_symbol
_atom_site_fract_x
_atom_site_fract_y
_atom_site_fract_z
_atom_site_U_iso_or_equiv
_atom_site_adp_type
_atom_site_occupancy
_atom_site_site_symmetry_order
_atom_site_calc_flag
_atom_site_refinement_flags_posn
_atom_site_refinement_flags_adp
_atom_site_refinement_flags_occupancy
_atom_site_disorder_assembly
_atom_site_disorder_group
Pd1 Pd 0.76646(7) 0.67862(3) 0.61060(6) 0.0556(3) Uani 1 1 d . . . . .
Pd2 Pd 0.58866(8) 0.68013(3) 1.06053(6) 0.0637(4) Uani 1 1 d . . . . .
Pd3 Pd 0.15916(7) 0.71268(3) 0.74505(6) 0.0601(3) Uani 1 1 d . . . . .
Cl1 Cl 0.7461(2) 0.72444(9) 0.6115(2) 0.0621(10) Uani 1 1 d . . . . .
Cl2 Cl 0.9273(2) 0.68129(10) 0.5991(2) 0.0618(10) Uani 1 1 d . . . . .
Cl3 Cl 0.6424(3) 0.72074(11) 1.0249(2) 0.0742(13) Uani 1 1 d . . . . .
Cl4 Cl 0.5125(3) 0.69905(11) 1.1510(2) 0.0699(12) Uani 1 1 d . . . . .
Cl5 Cl 0.2016(3) 0.74512(11) 0.8237(2) 0.0752(13) Uani 1 1 d . . . . .
Cl6 Cl 0.1284(3) 0.74322(11) 0.6599(3) 0.0754(13) Uani 1 1 d . . . . .
N1 N 0.6258(8) 0.6726(3) 0.6049(7) 0.057(3) Uani 1 1 d . . . . .
H1N H 0.599570 0.684158 0.567239 0.068 Uiso 1 1 calc R U . . .
N2 N 0.7764(8) 0.6380(3) 0.6187(6) 0.054(3) Uani 1 1 d . . . . .
H2N H 0.821878 0.632350 0.583583 0.065 Uiso 1 1 calc R U . . .
N3 N 0.6578(8) 0.6610(3) 0.9836(7) 0.068(4) Uani 1 1 d . . . . .
H3N H 0.723976 0.667706 0.983386 0.082 Uiso 1 1 calc R U . . .
N4 N 0.5469(9) 0.6420(3) 1.0853(7) 0.069(4) Uani 1 1 d . . . . .
H4N H 0.566909 0.639222 1.134297 0.083 Uiso 1 1 calc R U . . .
N5 N 0.1904(9) 0.6830(3) 0.8149(7) 0.066(4) Uani 1 1 d . . . . .
H5N H 0.164382 0.688103 0.859966 0.079 Uiso 1 1 calc R U . . .
N6 N 0.1196(7) 0.6819(3) 0.6840(6) 0.054(3) Uani 1 1 d . . . . .
H6N H 0.052975 0.685872 0.669366 0.065 Uiso 1 1 calc R U . . .
C1 C 0.6106(10) 0.6461(5) 0.5849(8) 0.081(7) Uani 1 1 d . . . . .
C2 C 0.5263(10) 0.6361(4) 0.5532(9) 0.062(4) Uani 1 1 d . . . . .
H2 H 0.475272 0.647890 0.543850 0.074 Uiso 1 1 calc R U . . .
C3 C 0.5176(13) 0.6099(5) 0.5360(10) 0.082(6) Uani 1 1 d . . . . .
H3 H 0.461702 0.603733 0.513219 0.099 Uiso 1 1 calc R U . . .
C4 C 0.5880(13) 0.5927(5) 0.5513(10) 0.075(5) Uani 1 1 d . . . . .
H4 H 0.577066 0.574471 0.541030 0.090 Uiso 1 1 calc R U . . .
C5 C 0.6742(12) 0.5992(4) 0.5804(9) 0.068(5) Uani 1 1 d . . . . .
H5 H 0.722840 0.586587 0.588906 0.082 Uiso 1 1 calc R U . . .
C6 C 0.6834(10) 0.6264(4) 0.5963(9) 0.064(5) Uani 1 1 d . . . . .
C7 C 0.8141(11) 0.6275(4) 0.6850(9) 0.065(5) Uani 1 1 d . . . . .
H7A H 0.810383 0.607798 0.684504 0.078 Uiso 1 1 calc R U . . .
H7B H 0.881089 0.632531 0.690996 0.078 Uiso 1 1 calc R U . . .
C8 C 0.7620(10) 0.6377(4) 0.7424(8) 0.058(4) Uani 1 1 d . . . . .
C9 C 0.7913(10) 0.6604(4) 0.7779(9) 0.064(5) Uani 1 1 d . . . . .
H9 H 0.846137 0.669349 0.763594 0.076 Uiso 1 1 calc R U . . .
C10 C 0.6828(11) 0.6246(4) 0.7653(10) 0.071(5) Uani 1 1 d . . . . .
H10 H 0.662907 0.608820 0.742192 0.085 Uiso 1 1 calc R U . . .
C11 C 0.7438(11) 0.6706(4) 0.8335(9) 0.071(5) Uani 1 1 d . . . . .
H11 H 0.766234 0.686231 0.856176 0.085 Uiso 1 1 calc R U . . .
C12 C 0.6308(12) 0.6334(4) 0.8205(9) 0.072(5) Uani 1 1 d . . . . .
H12 H 0.577034 0.623942 0.834788 0.087 Uiso 1 1 calc R U . . .
C13 C 0.6628(11) 0.6577(4) 0.8555(9) 0.062(4) Uani 1 1 d . . . . .
C14 C 0.6085(11) 0.6685(4) 0.9149(7) 0.061(4) Uani 1 1 d . . . . .
H14A H 0.543992 0.661026 0.913073 0.073 Uiso 1 1 calc R U . . .
H14B H 0.603637 0.688059 0.911260 0.073 Uiso 1 1 calc R U . . .
C15 C 0.6601(10) 0.6334(4) 1.0003(9) 0.056(4) Uani 1 1 d . . . . .
C16 C 0.7280(13) 0.6162(4) 0.9660(10) 0.073(5) Uani 1 1 d . . . . .
H16 H 0.773051 0.623191 0.936053 0.087 Uiso 1 1 calc R U . . .
C17 C 0.7222(15) 0.5897(5) 0.9798(11) 0.086(6) Uani 1 1 d . . . . .
H17 H 0.764328 0.578022 0.957969 0.104 Uiso 1 1 calc R U . . .
C18 C 0.6586(15) 0.5788(6) 1.0237(10) 0.090(6) Uani 1 1 d . . . . .
H18 H 0.654604 0.560081 1.030682 0.108 Uiso 1 1 calc R U . . .
C19 C 0.6014(13) 0.5962(4) 1.0569(9) 0.071(5) Uani 1 1 d . . . . .
H19 H 0.558676 0.589371 1.088826 0.085 Uiso 1 1 calc R U . . .
C20 C 0.6036(10) 0.6239(4) 1.0454(8) 0.064(5) Uani 1 1 d . . . . .
C21 C 0.4440(12) 0.6370(5) 1.0810(9) 0.073(5) Uani 1 1 d . . . . .
H21A H 0.414022 0.645466 1.120527 0.088 Uiso 1 1 calc R U . . .
H21B H 0.432102 0.617639 1.083149 0.088 Uiso 1 1 calc R U . . .
C22 C 0.4016(11) 0.6480(5) 1.0157(9) 0.067(5) Uani 1 1 d . . . . .
C23 C 0.3724(10) 0.6736(4) 1.0100(9) 0.060(4) Uani 1 1 d . . . . .
H23 H 0.377331 0.684630 1.049443 0.072 Uiso 1 1 calc R U . . .
C24 C 0.3913(12) 0.6327(5) 0.9578(13) 0.088(7) Uani 1 1 d . . . . .
H24 H 0.411063 0.614613 0.959432 0.105 Uiso 1 1 calc R U . . .
C25 C 0.3355(10) 0.6848(4) 0.9495(8) 0.061(4) Uani 1 1 d . . . . .
H25 H 0.315908 0.702848 0.948145 0.073 Uiso 1 1 calc R U . . .
C26 C 0.3536(11) 0.6425(4) 0.8982(10) 0.066(5) Uani 1 1 d . . . . .
H26 H 0.344459 0.631097 0.859878 0.080 Uiso 1 1 calc R U . . .
C27 C 0.3281(10) 0.6693(4) 0.8926(10) 0.070(5) Uani 1 1 d . . . . .
C28 C 0.2949(11) 0.6811(4) 0.8229(10) 0.074(5) Uani 1 1 d . . . . .
H28A H 0.322176 0.699142 0.818180 0.089 Uiso 1 1 calc R U . . .
H28B H 0.318863 0.669923 0.785742 0.089 Uiso 1 1 calc R U . . .
C29 C 0.1421(8) 0.6576(3) 0.7899(7) 0.050(4) Uani 1 1 d . . . . .
C30 C 0.1340(12) 0.6371(5) 0.8354(11) 0.080(6) Uani 1 1 d . . . . .
H30 H 0.152914 0.638922 0.882218 0.096 Uiso 1 1 calc R U . . .
C31 C 0.0952(13) 0.6128(5) 0.8085(11) 0.082(6) Uani 1 1 d . . . . .
H31 H 0.087846 0.597724 0.837067 0.098 Uiso 1 1 calc R U . . .
C32 C 0.0684(11) 0.6119(4) 0.7385(10) 0.063(4) Uani 1 1 d . . . . .
H32 H 0.043806 0.595858 0.719221 0.075 Uiso 1 1 calc R U . . .
C33 C 0.0774(11) 0.6337(4) 0.6984(10) 0.064(5) Uani 1 1 d . . . . .
H33 H 0.057257 0.632537 0.651686 0.077 Uiso 1 1 calc R U . . .
C34 C 0.1151(10) 0.6579(4) 0.7228(9) 0.069(5) Uani 1 1 d . . . . .
C35 C 0.1719(9) 0.6789(3) 0.6174(7) 0.047(3) Uani 1 1 d . . . . .
H35A H 0.153130 0.661964 0.594717 0.057 Uiso 1 1 calc R U . . .
H35B H 0.154933 0.693685 0.585965 0.057 Uiso 1 1 calc R U . . .
C36 C 0.2756(10) 0.6789(4) 0.6321(8) 0.061(4) Uani 1 1 d . . . . .
C37 C 0.3296(11) 0.7008(4) 0.6187(7) 0.060(4) Uani 1 1 d . . . . .
H37 H 0.301407 0.716643 0.600938 0.072 Uiso 1 1 calc R U . . .
C38 C 0.3248(11) 0.6553(4) 0.6574(9) 0.063(4) Uani 1 1 d . . . . .
H38 H 0.292296 0.638904 0.662292 0.076 Uiso 1 1 calc R U . . .
C39 C 0.4248(10) 0.6996(4) 0.6314(8) 0.064(5) Uani 1 1 d . . . . .
H39 H 0.461583 0.714326 0.618021 0.077 Uiso 1 1 calc R U . . .
C40 C 0.4178(9) 0.6571(4) 0.6738(9) 0.065(5) Uani 1 1 d . . . . .
H40 H 0.448100 0.642312 0.695163 0.078 Uiso 1 1 calc R U . . .
C41 C 0.4697(9) 0.6791(4) 0.6613(8) 0.055(4) Uani 1 1 d . . . . .
C42 C 0.5758(9) 0.6799(4) 0.6694(7) 0.062(5) Uani 1 1 d . . . . .
H42A H 0.595981 0.667498 0.706396 0.075 Uiso 1 1 calc R U . . .
H42B H 0.595290 0.698054 0.683606 0.075 Uiso 1 1 calc R U . . .
Pd4 Pd 0.47671(8) 0.77181(3) 0.60242(7) 0.0628(4) Uani 1 1 d . . . . .
Pd5 Pd 1.01847(12) 0.85350(4) 0.84197(11) 0.0943(6) Uani 1 1 d . . . . .
Pd6 Pd 0.55862(13) 0.94846(4) 0.72315(13) 0.1033(6) Uani 1 1 d . . . . .
Cl7 Cl 0.3360(3) 0.77107(11) 0.5415(3) 0.0747(12) Uani 1 1 d . . . . .
Cl8 Cl 0.5637(3) 0.78050(10) 0.5080(2) 0.0698(12) Uani 1 1 d . . . . .
Cl9 Cl 1.0851(6) 0.83722(16) 0.9424(4) 0.124(2) Uiso 1 1 d . . . . .
Cl10 Cl 0.9790(5) 0.89286(14) 0.8916(4) 0.1064(18) Uani 1 1 d . . . . .
Cl11 Cl 0.6474(4) 0.98683(13) 0.7234(5) 0.122(3) Uani 1 1 d . . . . .
Cl12 Cl 0.5460(8) 0.94817(17) 0.6061(5) 0.151(3) Uani 1 1 d . . . . .
N7 N 0.4117(9) 0.7655(3) 0.6917(8) 0.065(4) Uani 1 1 d . . . . .
H7N H 0.367640 0.750163 0.683884 0.078 Uiso 1 1 calc R U . . .
N8 N 0.5975(8) 0.7707(3) 0.6617(7) 0.061(3) Uani 1 1 d . . . . .
H8N H 0.644099 0.759215 0.638628 0.073 Uiso 1 1 calc R U . . .
N9 N 1.0593(10) 0.8201(4) 0.7934(11) 0.089(6) Uani 1 1 d . . . . .
H9N H 1.124583 0.816936 0.812167 0.107 Uiso 1 1 calc R U . . .
N10 N 0.9699(11) 0.8660(3) 0.7464(12) 0.093(6) Uani 1 1 d . . . . .
H10N H 0.990754 0.884819 0.739765 0.111 Uiso 1 1 calc R U . . .
N11 N 0.5523(13) 0.9478(4) 0.8272(12) 0.101(6) Uani 1 1 d . . . . .
H11N H 0.526725 0.965472 0.840805 0.121 Uiso 1 1 calc R U . . .
N12 N 0.4835(13) 0.9140(4) 0.7295(11) 0.101(6) Uani 1 1 d . . . . .
H12N H 0.428988 0.914901 0.695968 0.121 Uiso 1 1 calc R U . . .
C43 C 0.4831(9) 0.7569(4) 0.7443(9) 0.061(4) Uani 1 1 d . . . . .
C44 C 0.4601(11) 0.7468(4) 0.8059(10) 0.071(5) Uani 1 1 d . . . . .
H44 H 0.395959 0.746590 0.818007 0.086 Uiso 1 1 calc R U . . .
C45 C 0.5269(11) 0.7370(4) 0.8509(10) 0.068(5) Uani 1 1 d . . . . .
H45 H 0.509694 0.729367 0.893203 0.082 Uiso 1 1 calc R U . . .
C46 C 0.6210(13) 0.7383(4) 0.8333(9) 0.070(5) Uani 1 1 d . . . . .
H46 H 0.668818 0.732267 0.864518 0.084 Uiso 1 1 calc R U . . .
C47 C 0.6440(10) 0.7482(4) 0.7727(10) 0.064(5) Uani 1 1 d . . . . .
H47 H 0.707804 0.748337 0.759772 0.077 Uiso 1 1 calc R U . . .
C48 C 0.5742(10) 0.7581(4) 0.7287(9) 0.060(4) Uani 1 1 d . . . . .
C49 C 0.6377(11) 0.7974(4) 0.6699(11) 0.072(5) Uani 1 1 d . . . . .
H49A H 0.593328 0.808353 0.695792 0.087 Uiso 1 1 calc R U . . .
H49B H 0.642281 0.805424 0.623943 0.087 Uiso 1 1 calc R U . . .
C50 C 0.7342(11) 0.7991(4) 0.7060(9) 0.059(4) Uani 1 1 d . . . . .
C51 C 0.8099(11) 0.7914(4) 0.6681(11) 0.073(5) Uani 1 1 d . . . . .
H51 H 0.801431 0.787050 0.620956 0.088 Uiso 1 1 calc R U . . .
C52 C 0.7456(12) 0.8041(4) 0.7755(11) 0.073(5) Uani 1 1 d . . . . .
H52 H 0.692858 0.808312 0.801974 0.088 Uiso 1 1 calc R U . . .
C53 C 0.9021(12) 0.7901(4) 0.7013(12) 0.079(6) Uani 1 1 d . . . . .
H53 H 0.954961 0.784742 0.676185 0.094 Uiso 1 1 calc R U . . .
C54 C 0.8351(14) 0.8028(4) 0.8058(10) 0.075(5) Uani 1 1 d . . . . .
H54 H 0.843320 0.806277 0.853326 0.091 Uiso 1 1 calc R U . . .
C55 C 0.9128(11) 0.7964(3) 0.7678(12) 0.068(5) Uani 1 1 d . . . . .
C56 C 1.0129(16) 0.7945(5) 0.8007(14) 0.098(7) Uani 1 1 d . . . . .
H56A H 1.009356 0.789771 0.849701 0.118 Uiso 1 1 calc R U . . .
H56B H 1.049046 0.780427 0.777618 0.118 Uiso 1 1 calc R U . . .
C57 C 1.0724(12) 0.8264(4) 0.7228(14) 0.086(4) Uani 1 1 d . U . . .
C58 C 1.1304(13) 0.8124(5) 0.6753(16) 0.096(5) Uani 1 1 d . U . . .
H58 H 1.162579 0.796762 0.690057 0.116 Uiso 1 1 calc R U . . .
C59 C 1.1394(13) 0.8203(5) 0.6154(16) 0.097(5) Uani 1 1 d . U . . .
H59 H 1.177587 0.810094 0.586331 0.117 Uiso 1 1 calc R U . . .
C60 C 1.0970(15) 0.8433(5) 0.5883(16) 0.103(5) Uani 1 1 d . U . . .
H60 H 1.109085 0.849026 0.543121 0.123 Uiso 1 1 calc R U . . .
C61 C 1.0359(14) 0.8578(5) 0.6296(14) 0.092(4) Uani 1 1 d . U . . .
H61 H 1.001271 0.872908 0.614177 0.110 Uiso 1 1 calc R U . . .
C62 C 1.0317(9) 0.8470(3) 0.6986(11) 0.065(4) Uani 1 1 d . U . . .
C63 C 0.8704(13) 0.8643(5) 0.7274(12) 0.085(6) Uani 1 1 d . . . . .
H63A H 0.847251 0.846262 0.738461 0.102 Uiso 1 1 calc R U . . .
H63B H 0.862181 0.866855 0.677330 0.102 Uiso 1 1 calc R U . . .
C64 C 0.8128(14) 0.8846(4) 0.7635(17) 0.100(8) Uani 1 1 d . . . . .
C65 C 0.8169(14) 0.9095(5) 0.7413(14) 0.093(7) Uani 1 1 d . . . . .
H65 H 0.855427 0.913750 0.704122 0.112 Uiso 1 1 calc R U . . .
C66 C 0.7602(15) 0.8788(5) 0.8204(15) 0.097(7) Uani 1 1 d . . . . .
H66 H 0.761734 0.861252 0.838654 0.117 Uiso 1 1 calc R U . . .
C67 C 0.7644(16) 0.9298(5) 0.7725(18) 0.113(9) Uani 1 1 d . . . . .
H67 H 0.766440 0.947522 0.755884 0.136 Uiso 1 1 calc R U . . .
C68 C 0.7076(15) 0.8973(5) 0.8498(15) 0.097(7) Uani 1 1 d . . . . .
H68 H 0.668316 0.892395 0.886151 0.116 Uiso 1 1 calc R U . . .
C69 C 0.7094(18) 0.9233(5) 0.8284(16) 0.108(8) Uani 1 1 d . . . . .
C70 C 0.651(2) 0.9457(5) 0.8614(16) 0.122(10) Uani 1 1 d . . . . .
H70A H 0.644667 0.941944 0.910807 0.146 Uiso 1 1 calc R U . . .
H70B H 0.683769 0.962912 0.856983 0.146 Uiso 1 1 calc R U . . .
C71 C 0.4855(17) 0.9289(6) 0.8451(17) 0.104(8) Uani 1 1 d . . . . .
C72 C 0.4602(19) 0.9288(6) 0.9134(16) 0.118(9) Uani 1 1 d . . . . .
H72 H 0.493256 0.938738 0.947777 0.142 Uiso 1 1 calc R U . . .
C73 C 0.382(3) 0.9127(8) 0.928(2) 0.159(13) Uiso 1 1 d . . . . .
H73 H 0.355746 0.913691 0.972016 0.191 Uiso 1 1 calc R U . . .
C74 C 0.3390(19) 0.8947(6) 0.8780(17) 0.119(10) Uani 1 1 d . . . . .
H74 H 0.289223 0.883024 0.889048 0.143 Uiso 1 1 calc R U . . .
C75 C 0.3750(17) 0.8955(5) 0.8135(16) 0.104(8) Uani 1 1 d . . . . .
H75 H 0.348117 0.884146 0.779315 0.125 Uiso 1 1 calc R U . . .
C76 C 0.4485(15) 0.9121(5) 0.7956(13) 0.087(6) Uani 1 1 d . . . . .
C77 C 0.5460(15) 0.8902(4) 0.7103(14) 0.092(7) Uani 1 1 d . . . . .
H77A H 0.565957 0.892595 0.662690 0.111 Uiso 1 1 calc R U . . .
H77B H 0.603288 0.890302 0.740473 0.111 Uiso 1 1 calc R U . . .
C78 C 0.4993(15) 0.8637(5) 0.7160(16) 0.095(7) Uani 1 1 d . . . . .
C79 C 0.4478(15) 0.8552(5) 0.6535(16) 0.099(8) Uani 1 1 d . . . . .
H79 H 0.445854 0.866118 0.613826 0.119 Uiso 1 1 calc R U . . .
C80 C 0.5044(13) 0.8483(4) 0.7713(12) 0.075(5) Uani 1 1 d . . . . .
H80 H 0.540525 0.853522 0.810700 0.090 Uiso 1 1 calc R U . . .
C81 C 0.4018(12) 0.8307(5) 0.6538(11) 0.082(6) Uani 1 1 d . . . . .
H81 H 0.369132 0.824679 0.613563 0.099 Uiso 1 1 calc R U . . .
C82 C 0.4549(13) 0.8239(4) 0.7701(11) 0.075(5) Uani 1 1 d . . . . .
H82 H 0.457695 0.813387 0.810619 0.091 Uiso 1 1 calc R U . . .
C83 C 0.4034(10) 0.8142(4) 0.7154(10) 0.069(5) Uani 1 1 d . . . . .
C84 C 0.3531(10) 0.7888(4) 0.7137(11) 0.070(5) Uani 1 1 d . . . . .
H84A H 0.297735 0.790416 0.681940 0.084 Uiso 1 1 calc R U . . .
H84B H 0.329755 0.785106 0.759880 0.084 Uiso 1 1 calc R U . . .
Pd7 Pd 0.73547(7) 0.70457(3) 0.44971(6) 0.0561(3) Uani 1 1 d . . . . .
Pd8 Pd 0.92583(8) 0.70972(3) 0.00068(7) 0.0644(4) Uani 1 1 d . . . . .
Pd9 Pd 1.34456(7) 0.67286(3) 0.31459(6) 0.0612(4) Uani 1 1 d . . . . .
Cl13 Cl 0.7557(2) 0.65864(9) 0.4495(2) 0.0607(10) Uani 1 1 d . . . . .
Cl14 Cl 0.5746(2) 0.70211(10) 0.4616(2) 0.0683(12) Uani 1 1 d . . . . .
Cl15 Cl 0.8715(3) 0.66919(10) 0.0352(2) 0.0719(12) Uani 1 1 d . . . . .
Cl16 Cl 1.0021(3) 0.69081(11) -0.0906(2) 0.0728(12) Uani 1 1 d . . . . .
Cl17 Cl 1.3044(3) 0.64123(11) 0.2339(2) 0.0708(12) Uani 1 1 d . . . . .
Cl18 Cl 1.3698(3) 0.64180(11) 0.3996(2) 0.0734(12) Uani 1 1 d . . . . .
N13 N 0.8760(8) 0.7105(3) 0.4564(6) 0.053(3) Uani 1 1 d . . . . .
H13N H 0.902462 0.699112 0.494336 0.064 Uiso 1 1 calc R U . . .
N14 N 0.7277(8) 0.7452(3) 0.4449(7) 0.061(4) Uani 1 1 d . . . . .
H14N H 0.683729 0.750559 0.481337 0.073 Uiso 1 1 calc R U . . .
N15 N 0.8556(9) 0.7282(3) 0.0762(7) 0.065(4) Uani 1 1 d . . . . .
H15N H 0.790072 0.720989 0.075832 0.078 Uiso 1 1 calc R U . . .
N16 N 0.9643(10) 0.7483(3) -0.0237(8) 0.073(4) Uani 1 1 d . . . . .
H16N H 0.943144 0.751134 -0.072468 0.088 Uiso 1 1 calc R U . . .
N17 N 1.3212(8) 0.7017(3) 0.2435(7) 0.065(4) Uani 1 1 d . . . . .
H17N H 1.351403 0.696774 0.199790 0.078 Uiso 1 1 calc R U . . .
N18 N 1.3829(8) 0.7025(4) 0.3780(7) 0.070(4) Uani 1 1 d . . . . .
H18N H 1.448859 0.698151 0.393538 0.085 Uiso 1 1 calc R U . . .
C85 C 0.8892(11) 0.7381(4) 0.4756(9) 0.068(5) Uani 1 1 d . . . . .
C86 C 0.9776(10) 0.7461(4) 0.5059(9) 0.068(5) Uani 1 1 d . . . . .
H86 H 1.026956 0.733770 0.514998 0.082 Uiso 1 1 calc R U . . .
C87 C 0.9874(12) 0.7731(4) 0.5213(9) 0.072(5) Uani 1 1 d . . . . .
H87 H 1.044849 0.779016 0.542421 0.086 Uiso 1 1 calc R U . . .
C88 C 0.9182(13) 0.7915(4) 0.5075(11) 0.076(5) Uani 1 1 d . . . . .
H88 H 0.928985 0.809956 0.515468 0.091 Uiso 1 1 calc R U . . .
C89 C 0.8303(11) 0.7824(4) 0.4811(9) 0.062(4) Uani 1 1 d . . . . .
H89 H 0.779657 0.794465 0.473234 0.075 Uiso 1 1 calc R U . . .
C90 C 0.8189(9) 0.7555(4) 0.4667(9) 0.061(4) Uani 1 1 d . . . . .
C91 C 0.6864(11) 0.7568(4) 0.3786(9) 0.068(5) Uani 1 1 d . . . . .
H91A H 0.688841 0.776463 0.380557 0.081 Uiso 1 1 calc R U . . .
H91B H 0.619718 0.751358 0.372571 0.081 Uiso 1 1 calc R U . . .
C92 C 0.7444(11) 0.7464(4) 0.3159(9) 0.061(4) Uani 1 1 d . . . . .
C93 C 0.7183(11) 0.7241(4) 0.2809(9) 0.068(5) Uani 1 1 d . . . . .
H93 H 0.666501 0.713776 0.295099 0.082 Uiso 1 1 calc R U . . .
C94 C 0.8260(12) 0.7604(4) 0.2967(9) 0.065(5) Uani 1 1 d . . . . .
H94 H 0.847103 0.775557 0.321935 0.078 Uiso 1 1 calc R U . . .
C95 C 0.7669(11) 0.7168(4) 0.2259(8) 0.067(5) Uani 1 1 d . . . . .
H95 H 0.744967 0.702260 0.198626 0.081 Uiso 1 1 calc R U . . .
C96 C 0.8734(12) 0.7519(4) 0.2417(10) 0.069(5) Uani 1 1 d . . . . .
H96 H 0.925608 0.761921 0.226870 0.082 Uiso 1 1 calc R U . . .
C97 C 0.8485(10) 0.7301(4) 0.2085(9) 0.065(5) Uani 1 1 d . . . . .
C98 C 0.9039(12) 0.7208(4) 0.1443(9) 0.074(5) Uani 1 1 d . . . . .
H98A H 0.967331 0.728952 0.146558 0.088 Uiso 1 1 calc R U . . .
H98B H 0.911935 0.701272 0.146210 0.088 Uiso 1 1 calc R U . . .
C99 C 0.8501(13) 0.7566(4) 0.0630(10) 0.068(5) Uani 1 1 d . . . . .
C100 C 0.7860(14) 0.7719(5) 0.0986(11) 0.079(6) Uani 1 1 d . . . . .
H100 H 0.744169 0.764238 0.130034 0.095 Uiso 1 1 calc R U . . .
C101 C 0.7876(18) 0.7978(8) 0.0857(13) 0.126(12) Uani 1 1 d . . . . .
H101 H 0.743655 0.808927 0.107595 0.151 Uiso 1 1 calc R U . . .
C102 C 0.855(2) 0.8105(5) 0.0381(15) 0.112(9) Uani 1 1 d . . . . .
H102 H 0.858589 0.829272 0.032537 0.134 Uiso 1 1 calc R U . . .
C103 C 0.9121(14) 0.7935(5) 0.0031(10) 0.078(6) Uani 1 1 d . . . . .
H103 H 0.952840 0.800334 -0.030263 0.094 Uiso 1 1 calc R U . . .
C104 C 0.9099(12) 0.7664(4) 0.0164(10) 0.070(5) Uani 1 1 d . . . . .
C105 C 1.0702(12) 0.7540(4) -0.0203(10) 0.073(5) Uani 1 1 d . . . . .
H10A H 1.099721 0.746275 -0.060949 0.087 Uiso 1 1 calc R U . . .
H10B H 1.080804 0.773488 -0.020949 0.087 Uiso 1 1 calc R U . . .
C106 C 1.1162(11) 0.7422(5) 0.0448(9) 0.072(6) Uani 1 1 d . . . . .
C107 C 1.1485(12) 0.7160(4) 0.0453(9) 0.070(5) Uani 1 1 d . . . . .
H107 H 1.145288 0.705678 0.004530 0.085 Uiso 1 1 calc R U . . .
C108 C 1.1194(12) 0.7565(4) 0.1053(10) 0.070(5) Uani 1 1 d . . . . .
H108 H 1.095955 0.774207 0.104398 0.084 Uiso 1 1 calc R U . . .
C109 C 1.1858(10) 0.7050(4) 0.1062(9) 0.066(5) Uani 1 1 d . . . . .
H109 H 1.212406 0.687628 0.105994 0.079 Uiso 1 1 calc R U . . .
C110 C 1.1549(12) 0.7466(4) 0.1669(10) 0.071(5) Uani 1 1 d . . . . .
H110 H 1.159683 0.757210 0.207053 0.085 Uiso 1 1 calc R U . . .
C111 C 1.1840(11) 0.7193(5) 0.1665(8) 0.068(5) Uani 1 1 d . . . . .
C112 C 1.2165(10) 0.7047(4) 0.2316(8) 0.069(5) Uani 1 1 d . . . . .
H11A H 1.191251 0.714366 0.271247 0.083 Uiso 1 1 calc R U . . .
H11B H 1.187906 0.686777 0.230901 0.083 Uiso 1 1 calc R U . . .
C113 C 1.3664(8) 0.7296(4) 0.2739(8) 0.058(5) Uani 1 1 d . . . . .
C114 C 1.3762(11) 0.7490(4) 0.2303(10) 0.072(5) Uani 1 1 d . . . . .
H114 H 1.358221 0.747766 0.183173 0.086 Uiso 1 1 calc R U . . .
C115 C 1.4167(13) 0.7723(5) 0.2610(12) 0.082(6) Uani 1 1 d . . . . .
H115 H 1.428410 0.787594 0.234056 0.098 Uiso 1 1 calc R U . . .
C116 C 1.4378(12) 0.7723(4) 0.3271(10) 0.068(5) Uani 1 1 d . . . . .
H116 H 1.462940 0.788216 0.346720 0.082 Uiso 1 1 calc R U . . .
C117 C 1.4260(11) 0.7516(5) 0.3683(11) 0.077(6) Uani 1 1 d . . . . .
H117 H 1.440810 0.752730 0.415932 0.093 Uiso 1 1 calc R U . . .
C118 C 1.3903(10) 0.7275(4) 0.3382(9) 0.059(4) Uani 1 1 d . . . . .
C119 C 1.3293(10) 0.7048(4) 0.4426(9) 0.068(5) Uani 1 1 d . . . . .
H11C H 1.349289 0.721085 0.467480 0.082 Uiso 1 1 calc R U . . .
H11D H 1.343900 0.689310 0.472419 0.082 Uiso 1 1 calc R U . . .
C120 C 1.2247(10) 0.7059(4) 0.4274(7) 0.055(4) Uani 1 1 d . . . . .
C121 C 1.1740(10) 0.6839(4) 0.4453(8) 0.060(4) Uani 1 1 d . . . . .
H121 H 1.205733 0.669443 0.467372 0.072 Uiso 1 1 calc R U . . .
C122 C 1.1778(11) 0.7271(4) 0.3975(9) 0.071(5) Uani 1 1 d . . . . .
H122 H 1.212030 0.742535 0.385478 0.086 Uiso 1 1 calc R U . . .
C123 C 1.0769(10) 0.6820(4) 0.4321(9) 0.059(4) Uani 1 1 d . . . . .
H123 H 1.042320 0.666691 0.444326 0.070 Uiso 1 1 calc R U . . .
C124 C 1.0827(11) 0.7262(4) 0.3849(8) 0.059(4) Uani 1 1 d . . . . .
H124 H 1.052197 0.741406 0.365609 0.071 Uiso 1 1 calc R U . . .
C125 C 1.0314(9) 0.7048(4) 0.3987(7) 0.057(4) Uani 1 1 d . . . . .
C126 C 0.9260(9) 0.7031(4) 0.3906(8) 0.066(5) Uani 1 1 d . . . . .
H12A H 0.908152 0.684806 0.376955 0.079 Uiso 1 1 calc R U . . .
H12B H 0.904396 0.715286 0.353375 0.079 Uiso 1 1 calc R U . . .
Pd10 Pd 1.02709(8) 0.61191(3) 0.45937(7) 0.0609(3) Uani 1 1 d . . . . .
Pd11 Pd 0.48034(11) 0.53960(4) 0.19958(11) 0.0901(5) Uani 1 1 d . . . . .
Pd12 Pd 0.94383(13) 0.44018(4) 0.27687(12) 0.0961(6) Uani 1 1 d . . . . .
Cl19 Cl 1.1665(3) 0.61217(11) 0.5202(2) 0.0741(12) Uani 1 1 d . . . . .
Cl20 Cl 0.9387(3) 0.60222(10) 0.5527(2) 0.0678(11) Uani 1 1 d . . . . .
Cl21 Cl 0.4018(5) 0.56066(14) 0.1112(5) 0.121(2) Uani 1 1 d . . . . .
Cl22 Cl 0.5243(4) 0.50477(13) 0.1312(4) 0.1046(18) Uani 1 1 d . . . . .
Cl23 Cl 0.8536(4) 0.40249(13) 0.2614(4) 0.112(2) Uani 1 1 d . . . . .
Cl24 Cl 0.9596(7) 0.43384(16) 0.3922(4) 0.141(3) Uani 1 1 d . . . . .
N19 N 1.0940(9) 0.6203(3) 0.3702(8) 0.067(4) Uani 1 1 d . . . . .
H19N H 1.137912 0.635475 0.379934 0.080 Uiso 1 1 calc R U . . .
N20 N 0.9058(9) 0.6132(3) 0.3970(7) 0.061(4) Uani 1 1 d . . . . .
H20N H 0.858030 0.624116 0.420715 0.074 Uiso 1 1 calc R U . . .
N21 N 0.4405(10) 0.5696(3) 0.2580(10) 0.080(5) Uani 1 1 d . . . . .
H21N H 0.375484 0.574443 0.241446 0.095 Uiso 1 1 calc R U . . .
N22 N 0.5281(9) 0.5228(3) 0.2888(11) 0.086(6) Uani 1 1 d . . . . .
H22N H 0.507559 0.503806 0.287218 0.104 Uiso 1 1 calc R U . . .
N23 N 0.9435(14) 0.4472(4) 0.1705(11) 0.097(6) Uani 1 1 d . . . . .
H23N H 0.968548 0.430868 0.148387 0.117 Uiso 1 1 calc R U . . .
N24 N 1.0193(12) 0.4748(3) 0.2853(10) 0.087(5) Uani 1 1 d . . . . .
H24N H 1.074554 0.471990 0.317470 0.104 Uiso 1 1 calc R U . . .
C127 C 1.0259(11) 0.6291(4) 0.3180(9) 0.063(5) Uani 1 1 d . . . . .
C128 C 1.0495(11) 0.6407(4) 0.2587(10) 0.068(5) Uani 1 1 d . . . . .
H128 H 1.114135 0.641887 0.248186 0.082 Uiso 1 1 calc R U . . .
C129 C 0.9830(13) 0.6511(4) 0.2125(12) 0.081(6) Uani 1 1 d . . . . .
H129 H 1.000684 0.659161 0.170908 0.097 Uiso 1 1 calc R U . . .
C130 C 0.8893(11) 0.6490(4) 0.2296(11) 0.073(5) Uani 1 1 d . . . . .
H130 H 0.841590 0.655552 0.198783 0.088 Uiso 1 1 calc R U . . .
C131 C 0.8642(11) 0.6376(4) 0.2912(9) 0.063(4) Uani 1 1 d . . . . .
H131 H 0.799858 0.637099 0.302647 0.076 Uiso 1 1 calc R U . . .
C132 C 0.9310(11) 0.6271(4) 0.3357(9) 0.060(4) Uani 1 1 d . . . . .
C133 C 0.8669(10) 0.5864(4) 0.3869(9) 0.059(4) Uani 1 1 d . . . . .
H13A H 0.862076 0.577551 0.431846 0.071 Uiso 1 1 calc R U . . .
H13B H 0.909948 0.575827 0.358976 0.071 Uiso 1 1 calc R U . . .
C134 C 0.7714(11) 0.5874(4) 0.3518(9) 0.064(4) Uani 1 1 d . . . . .
C135 C 0.6932(11) 0.5921(4) 0.3920(9) 0.064(4) Uani 1 1 d . . . . .
H135 H 0.700831 0.593591 0.440366 0.076 Uiso 1 1 calc R U . . .
C136 C 0.7552(12) 0.5838(4) 0.2810(9) 0.064(4) Uani 1 1 d . . . . .
H136 H 0.806108 0.579696 0.252543 0.076 Uiso 1 1 calc R U . . .
C137 C 0.6043(11) 0.5946(4) 0.3604(12) 0.078(6) Uani 1 1 d . . . . .
H137 H 0.551549 0.598185 0.387532 0.094 Uiso 1 1 calc R U . . .
C138 C 0.6690(13) 0.5862(4) 0.2541(13) 0.081(6) Uani 1 1 d . . . . .
H138 H 0.660118 0.583611 0.206200 0.097 Uiso 1 1 calc R U . . .
C139 C 0.5915(13) 0.5921(4) 0.2914(11) 0.076(5) Uani 1 1 d . . . . .
C140 C 0.4952(12) 0.5949(4) 0.2597(16) 0.101(9) Uani 1 1 d . . . . .
H14C H 0.460180 0.608350 0.285503 0.122 Uiso 1 1 calc R U . . .
H14D H 0.500621 0.601482 0.212247 0.122 Uiso 1 1 calc R U . . .
C141 C 0.4310(13) 0.5583(5) 0.3255(15) 0.094(4) Uani 1 1 d . U . . .
C142 C 0.3757(12) 0.5723(5) 0.3819(15) 0.096(5) Uani 1 1 d . U . . .
H142 H 0.348246 0.589259 0.373586 0.116 Uiso 1 1 calc R U . . .
C143 C 0.3667(13) 0.5605(5) 0.4417(16) 0.100(5) Uani 1 1 d . U . . .
H143 H 0.331068 0.568860 0.475959 0.120 Uiso 1 1 calc R U . . .
C144 C 0.4104(15) 0.5352(5) 0.4554(16) 0.109(5) Uani 1 1 d . U . . .
H144 H 0.400408 0.526609 0.497804 0.130 Uiso 1 1 calc R U . . .
C145 C 0.4688(15) 0.5226(5) 0.4064(15) 0.100(5) Uani 1 1 d . U . . .
H145 H 0.502310 0.506534 0.414760 0.120 Uiso 1 1 calc R U . . .
C146 C 0.4706(10) 0.5366(4) 0.3465(12) 0.075(4) Uani 1 1 d . U . . .
C147 C 0.6322(12) 0.5226(4) 0.3099(12) 0.081(6) Uani 1 1 d . . . . .
H14E H 0.639797 0.516185 0.357706 0.097 Uiso 1 1 calc R U . . .
H14F H 0.657474 0.540924 0.308056 0.097 Uiso 1 1 calc R U . . .
C148 C 0.6876(14) 0.5046(5) 0.2630(14) 0.091(7) Uani 1 1 d . . . . .
C149 C 0.6835(14) 0.4770(4) 0.2743(13) 0.084(6) Uani 1 1 d . . . . .
H149 H 0.647566 0.469793 0.309960 0.101 Uiso 1 1 calc R U . . .
C150 C 0.7382(13) 0.5141(4) 0.2120(12) 0.079(6) Uani 1 1 d . . . . .
H150 H 0.739497 0.532904 0.206387 0.095 Uiso 1 1 calc R U . . .
C151 C 0.7315(15) 0.4613(4) 0.2336(17) 0.109(9) Uani 1 1 d . . . . .
H151 H 0.727583 0.442600 0.240571 0.131 Uiso 1 1 calc R U . . .
C152 C 0.7891(16) 0.4990(5) 0.1663(14) 0.094(7) Uani 1 1 d . . . . .
H152 H 0.821060 0.506970 0.129605 0.113 Uiso 1 1 calc R U . . .
C153 C 0.7906(15) 0.4710(5) 0.1778(14) 0.096(7) Uani 1 1 d . . . . .
C154 C 0.8464(16) 0.4515(5) 0.1422(16) 0.105(8) Uani 1 1 d . . . . .
H15A H 0.850309 0.457125 0.093870 0.127 Uiso 1 1 calc R U . . .
H15B H 0.812723 0.434258 0.142579 0.127 Uiso 1 1 calc R U . . .
C155 C 1.0113(17) 0.4673(6) 0.1643(16) 0.105(8) Uani 1 1 d . . . . .
C156 C 1.0451(19) 0.4724(5) 0.0944(14) 0.101(7) Uani 1 1 d . . . . .
H156 H 1.015660 0.463912 0.055956 0.122 Uiso 1 1 calc R U . . .
C157 C 1.120(2) 0.4896(6) 0.0858(15) 0.111(8) Uani 1 1 d . . . . .
H157 H 1.143826 0.492331 0.041592 0.133 Uiso 1 1 calc R U . . .
C158 C 1.1569(19) 0.5020(6) 0.1388(15) 0.102(7) Uani 1 1 d . . . . .
H158 H 1.204738 0.514739 0.131347 0.123 Uiso 1 1 calc R U . . .
C159 C 1.1293(16) 0.4973(5) 0.2079(16) 0.100(7) Uani 1 1 d . . . . .
H159 H 1.161578 0.505399 0.245833 0.119 Uiso 1 1 calc R U . . .
C161 C 0.9582(15) 0.4965(4) 0.3131(13) 0.088(6) Uani 1 1 d . . . . .
H16A H 0.935035 0.490827 0.357956 0.106 Uiso 1 1 calc R U . . .
H16B H 0.902895 0.498983 0.281663 0.106 Uiso 1 1 calc R U . . .
C162 C 1.0084(12) 0.5230(4) 0.3219(13) 0.077(6) Uani 1 1 d . . . . .
C163 C 1.0556(15) 0.5292(5) 0.3818(12) 0.084(6) Uani 1 1 d . . . . .
H163 H 1.058329 0.516430 0.417702 0.101 Uiso 1 1 calc R U . . .
C164 C 1.0081(14) 0.5422(4) 0.2702(11) 0.075(5) Uani 1 1 d . . . . .
H164 H 0.974063 0.538626 0.228524 0.090 Uiso 1 1 calc R U . . .
C165 C 1.0980(13) 0.5525(4) 0.3909(10) 0.069(5) Uani 1 1 d . . . . .
H165 H 1.126363 0.556545 0.434300 0.082 Uiso 1 1 calc R U . . .
C166 C 1.0529(14) 0.5647(4) 0.2769(9) 0.071(5) Uani 1 1 d . . . . .
H166 H 1.052745 0.576920 0.239799 0.086 Uiso 1 1 calc R U . . .
C167 C 1.1019(11) 0.5711(4) 0.3392(11) 0.073(5) Uani 1 1 d . . . . .
C168 C 1.1539(12) 0.5967(5) 0.3458(9) 0.080(6) Uani 1 1 d . . . . .
H16C H 1.179429 0.601242 0.300750 0.096 Uiso 1 1 calc R U . . .
H16D H 1.207820 0.594231 0.378439 0.096 Uiso 1 1 calc R U . . .
C181 C 1.0531(17) 0.4805(5) 0.2166(13) 0.090(6) Uani 1 1 d . . . . .
C1G C 0.9916(13) 0.6041(4) 0.0517(10) 0.077(5) Uiso 1 1 d D . . . .
H1G H 0.956121 0.619600 0.069940 0.092 Uiso 1 1 calc R U . . .
C2G C 0.9636(15) 0.5790(4) 0.0765(11) 0.084(6) Uiso 1 1 d D . . . .
C3G C 1.0040(18) 0.5583(5) 0.0551(14) 0.110(8) Uiso 1 1 d D . . . .
H3G H 0.985605 0.541246 0.070469 0.133 Uiso 1 1 calc R U . . .
C4G C 1.089(2) 0.5614(5) 0.0003(15) 0.117(8) Uiso 1 1 d D . . . .
H4G1 H 1.148131 0.553669 0.019479 0.140 Uiso 1 1 calc R U . . .
H4G2 H 1.071965 0.552147 -0.043068 0.140 Uiso 1 1 calc R U . . .
C5G C 1.1008(15) 0.5910(4) -0.0122(12) 0.086(6) Uiso 1 1 d D . . . .
H5G H 1.149616 0.595818 -0.045698 0.103 Uiso 1 1 calc R U . . .
C6G C 1.1001(13) 0.6078(4) 0.0517(10) 0.079(5) Uiso 1 1 d D . . . .
C7G C 0.9978(15) 0.6034(5) -0.0277(11) 0.090(6) Uiso 1 1 d D . . . .
H7G1 H 0.997879 0.621115 -0.049871 0.108 Uiso 1 1 calc R U . . .
H7G2 H 0.952663 0.591128 -0.051023 0.108 Uiso 1 1 calc R U . . .
C8G C 0.8891(15) 0.5772(4) 0.1245(12) 0.088(6) Uiso 1 1 d D . . . .
H8G1 H 0.875173 0.558411 0.133298 0.132 Uiso 1 1 calc R U . . .
H8G2 H 0.832707 0.585994 0.105434 0.132 Uiso 1 1 calc R U . . .
H8G3 H 0.908935 0.585871 0.167522 0.132 Uiso 1 1 calc R U . . .
C9G C 1.1576(15) 0.5969(4) 0.1126(11) 0.086(6) Uiso 1 1 d D . . . .
H9G1 H 1.138012 0.578574 0.121717 0.130 Uiso 1 1 calc R U . . .
H9G2 H 1.147123 0.607928 0.152978 0.130 Uiso 1 1 calc R U . . .
H9G3 H 1.224473 0.597154 0.102229 0.130 Uiso 1 1 calc R U . . .
C10G C 1.1317(18) 0.6354(4) 0.0404(14) 0.111(8) Uiso 1 1 d D . . . .
H10C H 1.197869 0.635320 0.028101 0.167 Uiso 1 1 calc R U . . .
H10D H 1.124689 0.645744 0.082456 0.167 Uiso 1 1 calc R U . . .
H10E H 1.093416 0.643424 0.003278 0.167 Uiso 1 1 calc R U . . .
C11G C 0.444(2) 0.7977(6) 0.9519(15) 0.203(19) Uiso 1 1 d D . . . .
H11G H 0.477686 0.784944 0.922294 0.243 Uiso 1 1 calc R U . . .
C12G C 0.492(2) 0.8218(7) 0.967(2) 0.21(2) Uiso 1 1 d D . . . .
C13G C 0.450(3) 0.8386(7) 1.003(2) 0.196(18) Uiso 1 1 d D . . . .
H13G H 0.479243 0.855253 1.012737 0.236 Uiso 1 1 calc R U . . .
C14G C 0.347(3) 0.8321(8) 1.034(3) 0.28(3) Uiso 1 1 d D . . . .
H14G H 0.349900 0.832693 1.084854 0.338 Uiso 1 1 calc R U . . .
H14H H 0.299554 0.845330 1.017518 0.338 Uiso 1 1 calc R U . . .
C15G C 0.319(2) 0.8045(7) 1.010(2) 0.26(3) Uiso 1 1 d D . . . .
H15G H 0.257168 0.797534 1.023767 0.309 Uiso 1 1 calc R U . . .
C16G C 0.4030(17) 0.7857(4) 1.0177(13) 0.112(8) Uiso 1 1 d D . . . .
C17G C 0.340(3) 0.8035(8) 0.9296(17) 0.202(19) Uiso 1 1 d D . . . .
H17G H 0.307881 0.788770 0.904514 0.242 Uiso 1 1 calc R U . . .
H17H H 0.330008 0.820719 0.905516 0.242 Uiso 1 1 calc R U . . .
C18G C 0.590(2) 0.8245(9) 0.953(3) 0.23(2) Uiso 1 1 d D . . . .
H18G H 0.621191 0.807363 0.959519 0.350 Uiso 1 1 calc R U . . .
H18H H 0.618291 0.837778 0.983604 0.350 Uiso 1 1 calc R U . . .
H18I H 0.595950 0.830298 0.905161 0.350 Uiso 1 1 calc R U . . .
C19G C 0.460(2) 0.7918(7) 1.0838(16) 0.188(17) Uiso 1 1 d D . . . .
H19G H 0.512611 0.779278 1.088475 0.282 Uiso 1 1 calc R U . . .
H19H H 0.419305 0.789863 1.123034 0.282 Uiso 1 1 calc R U . . .
H19I H 0.484014 0.809998 1.082092 0.282 Uiso 1 1 calc R U . . .
C20G C 0.378(2) 0.7575(5) 1.0151(18) 0.157(13) Uiso 1 1 d D . . . .
H20C H 0.376615 0.751403 0.967471 0.235 Uiso 1 1 calc R U . . .
H20D H 0.315549 0.755049 1.034116 0.235 Uiso 1 1 calc R U . . .
H20E H 0.424412 0.747213 1.041966 0.235 Uiso 1 1 calc R U . . .
O1W O 0.1821(14) 0.4686(4) 0.3684(11) 0.122(6) Uiso 1 1 d . . . . .
O2W O 0.6800(17) 0.4122(5) 0.3618(13) 0.153(8) Uiso 1 1 d . . . . .
O3W O 0.9252(11) 0.7280(3) 0.7192(8) 0.093(4) Uiso 1 1 d . . . . .
O4W O 0.8754(9) 0.7386(3) 0.8466(7) 0.075(3) Uiso 1 1 d . . . . .
O5W O 0.5751(11) 0.6563(3) 0.3437(8) 0.092(4) Uiso 1 1 d . . . . .
O6W O 0.6286(11) 0.6519(3) 0.2187(8) 0.091(4) Uiso 1 1 d . . . . .

loop_
_atom_site_aniso_label
_atom_site_aniso_U_11
_atom_site_aniso_U_22
_atom_site_aniso_U_33
_atom_site_aniso_U_23
_atom_site_aniso_U_13
_atom_site_aniso_U_12
Pd1 0.0223(4) 0.0973(9) 0.0475(6) -0.0012(6) 0.0071(4) 0.0036(5)
Pd2 0.0372(5) 0.1058(10) 0.0486(7) 0.0059(7) 0.0077(5) 0.0067(6)
Pd3 0.0283(5) 0.1011(10) 0.0514(7) 0.0012(7) 0.0077(4) 0.0024(6)
Cl1 0.0332(16) 0.094(3) 0.060(2) -0.004(2) 0.0073(15) 0.0035(18)
Cl2 0.0224(13) 0.104(3) 0.060(2) 0.004(2) 0.0053(13) 0.0050(17)
Cl3 0.0427(19) 0.112(4) 0.069(3) 0.013(2) 0.0096(18) 0.007(2)
Cl4 0.0431(19) 0.111(3) 0.056(2) -0.004(2) 0.0074(16) 0.003(2)
Cl5 0.0384(19) 0.121(4) 0.067(3) -0.012(3) 0.0135(18) -0.004(2)
Cl6 0.061(2) 0.102(3) 0.064(3) 0.008(2) 0.012(2) 0.012(2)
N1 0.038(6) 0.082(10) 0.051(8) -0.007(7) 0.007(5) -0.011(6)
N2 0.027(5) 0.098(10) 0.040(7) 0.001(7) 0.011(5) -0.002(6)
N3 0.032(6) 0.129(14) 0.045(8) 0.017(8) 0.015(5) 0.015(7)
N4 0.045(7) 0.119(12) 0.045(8) 0.020(8) 0.005(6) 0.012(8)
N5 0.041(7) 0.111(12) 0.047(8) 0.011(8) 0.009(6) 0.003(7)
N6 0.019(5) 0.096(10) 0.048(7) 0.006(7) 0.003(4) 0.002(6)
C1 0.023(6) 0.18(2) 0.036(9) 0.011(11) 0.013(6) 0.003(10)
C2 0.032(7) 0.093(13) 0.060(11) 0.005(9) -0.002(7) -0.005(8)
C3 0.050(10) 0.14(2) 0.059(12) 0.012(12) 0.003(8) -0.010(12)
C4 0.057(10) 0.109(15) 0.060(12) 0.001(10) 0.004(9) -0.012(10)
C5 0.055(10) 0.097(14) 0.053(10) 0.003(9) 0.011(8) -0.020(9)
C6 0.026(7) 0.108(15) 0.059(11) 0.011(9) 0.005(6) -0.003(8)
C7 0.038(8) 0.100(13) 0.057(11) -0.005(9) 0.012(7) 0.004(8)
C8 0.036(7) 0.099(13) 0.040(8) 0.007(8) 0.011(6) 0.010(8)
C9 0.025(6) 0.099(13) 0.068(11) 0.017(10) 0.012(7) -0.004(8)
C10 0.038(8) 0.109(14) 0.066(12) 0.005(10) 0.004(7) 0.007(9)
C11 0.045(8) 0.112(15) 0.056(10) 0.002(10) 0.014(7) -0.011(9)
C12 0.047(9) 0.122(16) 0.049(10) 0.007(10) 0.021(7) 0.008(10)
C13 0.040(8) 0.084(12) 0.062(11) 0.005(9) 0.009(7) 0.004(8)
C14 0.047(8) 0.111(13) 0.025(7) 0.015(8) 0.012(6) -0.007(8)
C15 0.042(8) 0.073(11) 0.051(10) -0.010(8) -0.010(7) 0.000(7)
C16 0.056(10) 0.093(15) 0.069(12) 0.000(10) -0.008(8) 0.014(10)
C17 0.078(13) 0.110(18) 0.071(14) -0.008(12) -0.002(11) 0.025(12)
C18 0.078(13) 0.14(2) 0.049(11) -0.009(12) 0.007(10) -0.002(13)
C19 0.061(10) 0.101(15) 0.051(11) -0.004(10) 0.002(8) -0.013(10)
C20 0.030(7) 0.117(16) 0.044(9) 0.002(9) -0.005(6) 0.016(8)
C21 0.050(9) 0.114(15) 0.056(11) 0.013(10) 0.008(8) 0.012(9)
C22 0.041(8) 0.118(16) 0.044(10) 0.000(10) 0.014(7) 0.011(9)
C23 0.042(7) 0.087(13) 0.052(10) -0.006(9) 0.017(7) -0.003(8)
C24 0.036(9) 0.106(16) 0.12(2) 0.036(15) 0.012(10) 0.018(9)
C25 0.036(7) 0.101(13) 0.047(9) -0.002(9) 0.010(6) 0.008(8)
C26 0.045(8) 0.082(13) 0.072(12) -0.002(9) -0.010(8) 0.007(9)
C27 0.031(7) 0.098(14) 0.081(14) -0.013(11) 0.007(7) 0.011(8)
C28 0.036(8) 0.104(14) 0.083(13) 0.006(11) 0.002(8) -0.013(9)
C29 0.016(5) 0.104(12) 0.030(7) 0.022(8) 0.007(5) 0.005(6)
C30 0.039(8) 0.133(18) 0.068(12) 0.013(12) 0.017(8) 0.003(10)
C31 0.053(10) 0.112(16) 0.081(15) 0.033(13) 0.013(9) 0.010(11)
C32 0.045(8) 0.074(12) 0.070(12) -0.008(10) 0.008(8) 0.001(8)
C33 0.041(8) 0.095(14) 0.057(11) -0.005(10) 0.006(7) 0.007(9)
C34 0.022(6) 0.124(16) 0.062(12) -0.006(11) 0.006(6) 0.013(8)
C35 0.034(6) 0.065(9) 0.043(8) 0.003(7) 0.015(5) 0.000(7)
C36 0.035(7) 0.109(13) 0.041(8) -0.001(9) 0.013(6) -0.003(9)
C37 0.046(8) 0.102(13) 0.031(8) 0.005(8) -0.006(6) 0.000(9)
C38 0.045(8) 0.090(12) 0.055(10) 0.006(9) 0.004(7) -0.002(8)
C39 0.036(7) 0.113(14) 0.045(9) 0.005(9) 0.018(6) 0.012(8)
C40 0.025(6) 0.116(14) 0.054(10) 0.022(9) 0.008(6) -0.005(8)
C41 0.035(7) 0.081(11) 0.051(9) 0.004(9) 0.004(6) 0.004(8)
C42 0.022(6) 0.126(14) 0.039(8) 0.009(9) 0.012(5) 0.007(8)
Pd4 0.0295(5) 0.0942(10) 0.0652(8) -0.0020(7) 0.0072(5) 0.0048(6)
Pd5 0.0625(9) 0.0937(12) 0.1264(16) 0.0102(11) -0.0030(9) -0.0121(8)
Pd6 0.0758(11) 0.0919(12) 0.1432(18) 0.0077(12) 0.0186(11) 0.0153(9)
Cl7 0.0332(17) 0.108(3) 0.083(3) -0.005(3) -0.0001(18) 0.007(2)
Cl8 0.0436(19) 0.106(3) 0.061(3) 0.001(2) 0.0074(17) 0.011(2)
Cl10 0.098(4) 0.116(5) 0.105(5) 0.008(4) 0.012(3) -0.014(3)
Cl11 0.062(3) 0.096(4) 0.208(8) 0.017(5) 0.019(4) 0.011(3)
Cl12 0.202(9) 0.120(6) 0.133(7) 0.024(5) 0.027(6) 0.007(6)
N7 0.043(7) 0.078(10) 0.074(10) 0.011(8) 0.001(6) 0.003(7)
N8 0.031(6) 0.082(9) 0.069(9) -0.001(7) 0.010(6) 0.000(6)
N9 0.039(7) 0.098(12) 0.128(17) 0.015(11) -0.017(9) -0.020(8)
N10 0.058(9) 0.054(9) 0.166(19) 0.019(10) 0.002(10) -0.006(7)
N11 0.085(12) 0.073(11) 0.147(18) -0.001(11) 0.044(12) 0.016(10)
N12 0.078(11) 0.122(15) 0.104(15) 0.000(12) 0.018(10) 0.041(11)
C43 0.025(6) 0.096(13) 0.063(11) -0.008(9) 0.012(6) -0.009(7)
C44 0.042(8) 0.106(15) 0.067(12) -0.003(10) 0.014(8) -0.003(9)
C45 0.043(8) 0.098(13) 0.064(11) 0.010(10) 0.014(8) 0.001(9)
C46 0.069(11) 0.098(14) 0.044(10) 0.010(9) 0.010(8) 0.003(10)
C47 0.029(7) 0.085(12) 0.078(13) 0.006(10) -0.002(7) -0.002(7)
C48 0.031(7) 0.082(11) 0.068(11) 0.012(9) 0.007(7) 0.006(7)
C49 0.041(8) 0.102(14) 0.075(13) 0.003(10) 0.021(8) 0.008(9)
C50 0.041(8) 0.081(11) 0.056(11) 0.008(8) 0.010(7) 0.009(8)
C51 0.036(8) 0.106(15) 0.079(13) -0.001(11) 0.004(8) 0.001(9)
C52 0.040(8) 0.097(14) 0.083(14) 0.018(11) 0.005(8) 0.017(9)
C53 0.038(8) 0.099(15) 0.100(17) -0.018(12) 0.009(9) -0.009(9)
C54 0.073(12) 0.093(14) 0.058(11) -0.003(10) -0.016(9) -0.008(10)
C55 0.035(8) 0.063(10) 0.106(16) -0.009(10) -0.021(9) 0.012(7)
C56 0.085(15) 0.085(15) 0.12(2) 0.012(13) -0.026(14) -0.004(12)
C57 0.034(7) 0.085(9) 0.139(11) -0.025(8) 0.013(7) -0.013(6)
C58 0.040(7) 0.098(10) 0.151(12) -0.035(9) 0.011(8) -0.003(7)
C59 0.045(7) 0.101(10) 0.147(12) -0.036(10) 0.027(9) -0.012(7)
C60 0.064(8) 0.107(10) 0.139(11) -0.022(9) 0.033(8) -0.015(8)
C61 0.056(8) 0.089(9) 0.132(11) -0.018(8) 0.022(8) -0.015(7)
C62 0.023(6) 0.059(8) 0.114(10) -0.017(7) 0.015(6) -0.018(5)
C63 0.060(11) 0.108(16) 0.087(15) 0.023(12) 0.007(10) 0.022(11)
C64 0.057(11) 0.054(12) 0.19(3) -0.012(14) 0.013(14) 0.003(9)
C65 0.058(11) 0.092(16) 0.13(2) 0.012(14) 0.005(12) 0.001(11)
C66 0.066(12) 0.082(14) 0.14(2) 0.031(14) 0.022(14) 0.013(11)
C67 0.069(13) 0.076(14) 0.20(3) 0.024(16) 0.035(16) 0.016(11)
C68 0.067(12) 0.078(15) 0.15(2) 0.004(14) 0.011(13) 0.001(11)
C69 0.085(16) 0.095(18) 0.14(2) 0.013(16) 0.030(16) 0.013(13)
C70 0.15(3) 0.093(17) 0.12(2) 0.006(15) -0.018(19) 0.047(17)
C71 0.071(14) 0.12(2) 0.13(2) 0.003(18) 0.012(14) 0.025(14)
C72 0.086(16) 0.15(2) 0.12(2) -0.029(19) 0.000(15) -0.007(16)
C74 0.091(17) 0.12(2) 0.15(3) 0.039(19) 0.045(18) 0.016(15)
C75 0.078(14) 0.096(16) 0.14(2) 0.012(15) 0.018(15) 0.002(13)
C76 0.067(12) 0.100(16) 0.095(17) 0.000(13) 0.021(12) 0.023(12)
C77 0.074(13) 0.087(14) 0.118(19) 0.010(13) 0.024(12) 0.013(11)
C78 0.054(11) 0.104(18) 0.13(2) -0.023(16) 0.019(12) 0.001(11)
C79 0.066(13) 0.085(15) 0.15(2) 0.028(15) 0.025(14) 0.017(12)
C80 0.059(10) 0.084(14) 0.083(14) 0.012(11) 0.009(9) 0.012(10)
C81 0.040(9) 0.127(18) 0.079(14) 0.001(12) 0.007(8) 0.027(11)
C82 0.059(10) 0.091(14) 0.078(14) 0.018(10) 0.019(10) 0.024(10)
C83 0.026(7) 0.118(15) 0.064(12) -0.002(11) 0.011(7) 0.011(8)
C84 0.029(7) 0.097(13) 0.085(14) 0.010(10) 0.016(7) 0.010(8)
Pd7 0.0232(4) 0.0952(9) 0.0501(7) 0.0002(6) 0.0060(4) 0.0022(5)
Pd8 0.0397(6) 0.1034(11) 0.0507(7) 0.0089(7) 0.0082(5) 0.0096(6)
Pd9 0.0289(5) 0.1062(11) 0.0488(7) 0.0037(7) 0.0077(4) 0.0034(6)
Cl13 0.0319(16) 0.094(3) 0.057(2) -0.002(2) 0.0069(15) 0.0048(18)
Cl14 0.0240(14) 0.113(3) 0.068(3) 0.006(2) 0.0037(15) 0.0037(19)
Cl15 0.0414(19) 0.103(3) 0.072(3) 0.018(2) 0.0075(18) 0.012(2)
Cl16 0.048(2) 0.116(4) 0.056(3) -0.001(2) 0.0103(18) 0.009(2)
Cl17 0.0406(19) 0.116(4) 0.056(3) -0.008(2) 0.0059(17) 0.001(2)
Cl18 0.058(2) 0.108(4) 0.054(3) 0.007(2) 0.0021(19) 0.008(2)
N13 0.034(6) 0.077(9) 0.050(7) -0.006(7) 0.005(5) -0.003(6)
N14 0.025(5) 0.104(11) 0.054(8) -0.003(7) 0.003(5) 0.002(6)
N15 0.035(6) 0.115(12) 0.045(8) 0.007(8) 0.012(5) 0.009(7)
N16 0.054(8) 0.110(12) 0.056(9) 0.011(8) -0.005(7) 0.004(8)
N17 0.036(6) 0.110(11) 0.050(8) -0.005(8) 0.008(5) -0.006(7)
N18 0.020(5) 0.139(14) 0.052(8) 0.011(9) 0.006(5) 0.004(7)
C85 0.034(7) 0.112(15) 0.059(11) -0.005(10) 0.014(7) -0.001(8)
C86 0.025(7) 0.107(15) 0.072(12) 0.010(11) 0.009(7) -0.005(8)
C87 0.043(9) 0.111(16) 0.062(11) -0.024(10) 0.020(7) -0.024(10)
C88 0.057(11) 0.090(13) 0.082(14) -0.010(11) 0.022(9) -0.012(10)
C89 0.042(8) 0.083(13) 0.062(11) 0.011(9) 0.001(7) 0.007(8)
C90 0.026(7) 0.103(14) 0.055(10) -0.008(9) 0.006(6) 0.003(8)
C91 0.046(8) 0.100(13) 0.057(11) -0.002(9) 0.012(7) 0.003(9)
C92 0.039(8) 0.081(12) 0.064(11) -0.009(9) 0.013(7) 0.001(8)
C93 0.033(7) 0.116(15) 0.056(10) -0.002(10) 0.005(7) 0.006(9)
C94 0.053(9) 0.094(13) 0.050(10) 0.014(9) 0.011(7) 0.001(9)
C95 0.049(8) 0.108(14) 0.045(9) -0.014(9) 0.000(7) 0.011(9)
C96 0.044(9) 0.091(13) 0.071(12) 0.002(10) 0.009(8) -0.001(9)
C97 0.033(7) 0.119(15) 0.044(9) 0.008(10) 0.009(6) 0.006(8)
C98 0.050(9) 0.108(15) 0.064(12) 0.011(10) 0.011(8) 0.027(9)
C99 0.061(10) 0.079(12) 0.063(12) 0.013(9) -0.006(9) 0.016(9)
C100 0.061(11) 0.085(14) 0.090(15) 0.009(12) -0.015(10) 0.025(11)
C101 0.077(15) 0.23(4) 0.074(16) -0.011(19) 0.006(12) 0.061(19)
C102 0.15(2) 0.083(15) 0.11(2) -0.020(14) -0.002(18) 0.021(16)
C103 0.070(12) 0.108(17) 0.058(12) 0.001(11) 0.012(9) 0.000(11)
C104 0.056(10) 0.079(13) 0.074(13) -0.007(10) -0.012(9) 0.027(9)
C105 0.055(10) 0.106(14) 0.058(11) 0.001(10) 0.010(8) 0.015(10)
C106 0.034(7) 0.143(19) 0.038(9) -0.005(10) 0.007(6) -0.014(10)
C107 0.050(9) 0.109(15) 0.053(11) 0.000(10) 0.002(7) 0.020(10)
C108 0.049(9) 0.090(13) 0.072(13) 0.006(10) 0.001(8) 0.004(9)
C109 0.032(7) 0.111(14) 0.055(11) 0.000(10) 0.004(6) 0.003(8)
C110 0.052(9) 0.107(15) 0.054(11) -0.006(10) 0.006(8) 0.018(10)
C111 0.047(8) 0.132(17) 0.025(8) 0.010(9) -0.003(6) -0.017(10)
C112 0.034(7) 0.127(16) 0.047(9) 0.002(10) 0.001(6) 0.002(9)
C113 0.011(5) 0.114(14) 0.050(10) 0.020(9) 0.013(5) 0.007(7)
C114 0.044(9) 0.108(16) 0.064(12) -0.001(11) 0.003(8) 0.012(10)
C115 0.056(10) 0.099(15) 0.091(16) 0.023(13) 0.017(10) 0.001(11)
C116 0.053(9) 0.086(13) 0.064(12) 0.004(10) -0.007(8) -0.009(9)
C117 0.035(8) 0.130(18) 0.067(12) 0.003(13) 0.012(8) 0.001(10)
C118 0.029(7) 0.098(13) 0.051(10) 0.013(9) 0.007(6) 0.011(8)
C119 0.031(7) 0.123(15) 0.052(10) 0.013(10) 0.006(6) -0.001(8)
C120 0.036(7) 0.090(12) 0.038(8) 0.012(8) 0.007(6) 0.006(8)
C121 0.040(7) 0.093(12) 0.049(9) 0.001(9) 0.006(6) 0.016(8)
C122 0.043(8) 0.115(15) 0.057(11) 0.006(10) 0.028(8) -0.004(9)
C123 0.035(7) 0.070(10) 0.071(11) 0.010(9) 0.005(7) 0.001(7)
C124 0.045(8) 0.092(12) 0.040(9) 0.011(8) 0.013(7) 0.012(8)
C125 0.024(6) 0.109(13) 0.038(8) 0.006(8) 0.004(5) 0.000(8)
C126 0.024(6) 0.123(15) 0.052(9) -0.007(9) 0.019(6) 0.005(8)
Pd10 0.0322(5) 0.0945(10) 0.0565(8) -0.0032(7) 0.0080(5) 0.0046(6)
Pd11 0.0552(8) 0.0888(11) 0.1260(16) 0.0021(10) -0.0017(9) -0.0078(8)
Pd12 0.0795(11) 0.0879(11) 0.1219(16) 0.0029(10) 0.0195(10) 0.0142(9)
Cl19 0.0377(18) 0.115(4) 0.069(3) -0.006(3) 0.0015(17) 0.007(2)
Cl20 0.0387(18) 0.108(3) 0.057(3) -0.002(2) 0.0108(16) 0.008(2)
Cl21 0.091(4) 0.098(4) 0.170(7) 0.016(4) -0.032(4) -0.021(3)
Cl22 0.086(4) 0.107(4) 0.121(5) -0.004(4) 0.011(3) -0.006(3)
Cl23 0.071(3) 0.096(4) 0.168(7) 0.003(4) 0.019(4) 0.010(3)
Cl24 0.193(9) 0.119(5) 0.110(6) 0.004(4) 0.015(5) 0.007(5)
N19 0.038(7) 0.096(11) 0.066(9) -0.008(8) 0.009(6) 0.005(7)
N20 0.039(6) 0.085(10) 0.061(9) -0.004(7) 0.010(6) 0.017(7)
N21 0.051(8) 0.084(11) 0.102(13) 0.013(9) -0.014(8) 0.008(8)
N22 0.034(7) 0.054(8) 0.171(19) 0.004(10) 0.003(9) -0.003(6)
N23 0.097(13) 0.083(12) 0.115(15) -0.010(11) 0.049(12) 0.002(10)
N24 0.070(10) 0.095(12) 0.096(13) 0.000(10) 0.018(9) 0.020(9)
C127 0.038(8) 0.092(13) 0.060(11) 0.025(9) 0.011(7) 0.013(8)
C128 0.032(7) 0.101(14) 0.072(12) -0.002(10) 0.005(7) 0.009(8)
C129 0.053(10) 0.092(14) 0.099(16) -0.004(12) 0.003(10) 0.006(10)
C130 0.036(8) 0.098(14) 0.085(14) -0.004(11) -0.001(8) 0.002(9)
C131 0.042(8) 0.082(12) 0.066(11) -0.006(9) 0.009(8) 0.009(8)
C132 0.047(8) 0.080(11) 0.054(10) -0.012(8) 0.022(7) 0.001(8)
C133 0.041(8) 0.086(12) 0.050(10) -0.004(8) -0.001(7) 0.007(8)
C134 0.039(8) 0.092(13) 0.061(11) 0.007(9) 0.003(7) -0.005(8)
C135 0.049(9) 0.089(12) 0.054(10) -0.001(9) 0.002(7) -0.012(8)
C136 0.053(9) 0.079(12) 0.060(11) -0.006(9) 0.011(8) -0.007(8)
C137 0.033(8) 0.086(13) 0.116(19) -0.004(12) 0.018(9) -0.004(8)
C138 0.057(11) 0.092(14) 0.093(16) 0.018(12) -0.005(10) -0.017(10)
C139 0.053(10) 0.099(15) 0.075(14) 0.002(11) -0.023(9) 0.008(10)
C140 0.034(9) 0.066(12) 0.20(3) -0.003(14) -0.029(12) -0.004(8)
C141 0.039(7) 0.097(10) 0.147(12) -0.012(9) 0.005(8) -0.011(7)
C142 0.034(7) 0.109(10) 0.147(13) -0.016(9) 0.007(8) -0.004(7)
C143 0.040(7) 0.110(10) 0.151(12) -0.015(10) 0.018(8) -0.019(7)
C144 0.057(8) 0.126(11) 0.144(12) -0.004(10) 0.013(8) -0.009(8)
C145 0.056(8) 0.113(10) 0.132(12) -0.009(8) 0.008(8) -0.007(8)
C146 0.025(6) 0.073(9) 0.128(11) -0.009(8) -0.005(7) -0.014(6)
C147 0.051(10) 0.081(13) 0.111(17) 0.013(11) 0.007(10) 0.004(9)
C148 0.052(10) 0.091(15) 0.13(2) -0.010(14) 0.000(12) 0.008(10)
C149 0.062(11) 0.075(13) 0.116(18) -0.001(12) 0.009(11) 0.004(10)
C150 0.058(10) 0.065(11) 0.114(17) 0.003(11) 0.013(11) -0.001(9)
C151 0.066(13) 0.058(12) 0.20(3) -0.018(15) 0.001(16) 0.009(10)
C152 0.077(13) 0.099(17) 0.104(18) -0.009(14) -0.006(12) 0.008(12)
C153 0.064(12) 0.112(19) 0.112(19) 0.019(15) 0.013(12) 0.001(12)
C154 0.069(13) 0.097(16) 0.15(2) -0.009(16) 0.005(14) 0.009(12)
C155 0.077(14) 0.118(19) 0.12(2) 0.009(17) 0.042(15) 0.036(14)
C156 0.104(17) 0.106(18) 0.092(18) -0.010(14) -0.014(14) -0.011(15)
C157 0.12(2) 0.12(2) 0.086(18) -0.008(16) 0.029(16) 0.009(18)
C158 0.099(17) 0.116(19) 0.094(19) 0.001(16) 0.026(15) 0.020(15)
C159 0.067(13) 0.096(16) 0.14(2) -0.003(15) 0.017(13) 0.008(12)
C161 0.076(13) 0.096(15) 0.093(16) 0.002(12) 0.000(11) 0.016(12)
C162 0.047(9) 0.076(13) 0.109(18) -0.006(12) 0.001(10) 0.016(9)
C163 0.083(14) 0.092(16) 0.079(15) 0.023(12) 0.012(11) 0.015(12)
C164 0.071(12) 0.075(13) 0.079(14) -0.007(11) 0.002(10) 0.016(11)
C165 0.067(11) 0.077(13) 0.062(12) 0.001(10) 0.016(9) 0.012(10)
C166 0.074(12) 0.097(15) 0.044(10) 0.002(9) 0.006(8) 0.016(11)
C167 0.035(8) 0.108(15) 0.078(14) -0.015(12) 0.012(8) 0.010(9)
C168 0.044(9) 0.149(19) 0.048(10) 0.019(11) 0.024(7) 0.038(11)
C181 0.085(15) 0.100(17) 0.085(17) -0.003(13) 0.006(13) 0.025(13)

loop_
_atom_type_symbol
_atom_type_description
_atom_type_scat_dispersion_real
_atom_type_scat_dispersion_imag
_atom_type_scat_source
C C 0.0033 0.0016
;
International Tables for Crystallography
(Vol. C, Tables 4.2.6.8 and 6.1.1.4)
;
H H 0.0000 0.0000
;
International Tables for Crystallography
(Vol. C, Table 6.1.1.4)
;
N N 0.0061 0.0033
;
International Tables for Crystallography
(Vol. C, Tables 4.2.6.8 and 6.1.1.4)
;
Pd Pd -0.9988 1.0072
;
International Tables for Crystallography
(Vol. C, Tables 4.2.6.8 and 6.1.1.4)
;
Cl Cl 0.1484 0.1585
;
International Tables for Crystallography
(Vol. C, Tables 4.2.6.8 and 6.1.1.4)
;
O O 0.0106 0.0060
;
International Tables for Crystallography
(Vol. C, Tables 4.2.6.8 and 6.1.1.4)
;

loop_
_geom_angle_atom_site_label_1
_geom_angle_atom_site_label_2
_geom_angle_atom_site_label_3
_geom_angle
_geom_angle_site_symmetry_1
_geom_angle_site_symmetry_3
_geom_angle_publ_flag
N1 Pd1 N2 85.4(5) . . ?
N1 Pd1 Cl2 169.8(4) . . ?
N2 Pd1 Cl2 90.0(3) . . ?
N1 Pd1 Cl1 91.5(4) . . ?
N2 Pd1 Cl1 174.1(3) . . ?
Cl2 Pd1 Cl1 93.86(16) . . ?
N3 Pd2 N4 83.5(6) . . ?
N3 Pd2 Cl3 91.2(5) . . ?
N4 Pd2 Cl3 174.7(4) . . ?
N3 Pd2 Cl4 176.2(5) . . ?
N4 Pd2 Cl4 93.2(4) . . ?
Cl3 Pd2 Cl4 92.07(19) . . ?
N6 Pd3 N5 83.6(6) . . ?
N6 Pd3 Cl6 92.3(4) . . ?
N5 Pd3 Cl6 175.0(5) . . ?
N6 Pd3 Cl5 174.5(4) . . ?
N5 Pd3 Cl5 91.4(5) . . ?
Cl6 Pd3 Cl5 92.8(2) . . ?
C1 N1 C42 113.0(13) . . ?
C1 N1 Pd1 107.5(10) . . ?
C42 N1 Pd1 114.1(9) . . ?
C1 N1 H1N 107.3 . . ?
C42 N1 H1N 107.3 . . ?
Pd1 N1 H1N 107.3 . . ?
C7 N2 C6 113.9(13) . . ?
C7 N2 Pd1 116.4(11) . . ?
C6 N2 Pd1 108.0(10) . . ?
C7 N2 H2N 105.9 . . ?
C6 N2 H2N 105.9 . . ?
Pd1 N2 H2N 105.9 . . ?
C15 N3 C14 116.4(15) . . ?
C15 N3 Pd2 107.1(10) . . ?
C14 N3 Pd2 107.9(10) . . ?
C15 N3 H3N 108.4 . . ?
C14 N3 H3N 108.4 . . ?
Pd2 N3 H3N 108.4 . . ?
C20 N4 C21 115.2(15) . . ?
C20 N4 Pd2 106.6(11) . . ?
C21 N4 Pd2 115.7(12) . . ?
C20 N4 H4N 106.2 . . ?
C21 N4 H4N 106.2 . . ?
Pd2 N4 H4N 106.2 . . ?
C28 N5 C29 114.7(14) . . ?
C28 N5 Pd3 107.9(11) . . ?
C29 N5 Pd3 108.0(9) . . ?
C28 N5 H5N 108.7 . . ?
C29 N5 H5N 108.7 . . ?
Pd3 N5 H5N 108.7 . . ?
C34 N6 C35 113.5(13) . . ?
C34 N6 Pd3 110.4(10) . . ?
C35 N6 Pd3 116.5(9) . . ?
C34 N6 H6N 105.1 . . ?
C35 N6 H6N 105.1 . . ?
Pd3 N6 H6N 105.1 . . ?
N1 C1 C2 125.2(18) . . ?
N1 C1 C6 120.4(15) . . ?
C2 C1 C6 114(2) . . ?
C3 C2 C1 121.2(19) . . ?
C3 C2 H2 119.4 . . ?
C1 C2 H2 119.4 . . ?
C4 C3 C2 120.2(19) . . ?
C4 C3 H3 119.9 . . ?
C2 C3 H3 119.9 . . ?
C3 C4 C5 126(2) . . ?
C3 C4 H4 117.1 . . ?
C5 C4 H4 117.1 . . ?
C4 C5 C6 113.5(19) . . ?
C4 C5 H5 123.3 . . ?
C6 C5 H5 123.3 . . ?
C5 C6 C1 124.9(16) . . ?
C5 C6 N2 121.3(15) . . ?
C1 C6 N2 113.4(17) . . ?
C8 C7 N2 111.7(14) . . ?
C8 C7 H7A 109.3 . . ?
N2 C7 H7A 109.3 . . ?
C8 C7 H7B 109.3 . . ?
N2 C7 H7B 109.3 . . ?
H7A C7 H7B 107.9 . . ?
C10 C8 C9 117.4(15) . . ?
C10 C8 C7 121.3(18) . . ?
C9 C8 C7 121.3(15) . . ?
C8 C9 C11 123.0(15) . . ?
C8 C9 H9 118.5 . . ?
C11 C9 H9 118.5 . . ?
C8 C10 C12 124(2) . . ?
C8 C10 H10 118.2 . . ?
C12 C10 H10 118.2 . . ?
C9 C11 C13 119.5(18) . . ?
C9 C11 H11 120.3 . . ?
C13 C11 H11 120.3 . . ?
C10 C12 C13 117.3(17) . . ?
C10 C12 H12 121.3 . . ?
C13 C12 H12 121.3 . . ?
C11 C13 C12 119.3(16) . . ?
C11 C13 C14 121.1(17) . . ?
C12 C13 C14 119.7(14) . . ?
C13 C14 N3 110.6(13) . . ?
C13 C14 H14A 109.5 . . ?
N3 C14 H14A 109.5 . . ?
C13 C14 H14B 109.5 . . ?
N3 C14 H14B 109.5 . . ?
H14A C14 H14B 108.1 . . ?
C20 C15 N3 120.2(16) . . ?
C20 C15 C16 121.3(18) . . ?
N3 C15 C16 118.5(16) . . ?
C17 C16 C15 116.0(19) . . ?
C17 C16 H16 122.0 . . ?
C15 C16 H16 122.0 . . ?
C16 C17 C18 124(2) . . ?
C16 C17 H17 118.1 . . ?
C18 C17 H17 118.1 . . ?
C19 C18 C17 117(2) . . ?
C19 C18 H18 121.6 . . ?
C17 C18 H18 121.6 . . ?
C18 C19 C20 122.6(19) . . ?
C18 C19 H19 118.7 . . ?
C20 C19 H19 118.7 . . ?
C15 C20 C19 119.2(17) . . ?
C15 C20 N4 119.7(19) . . ?
C19 C20 N4 121.0(16) . . ?
N4 C21 C22 110.7(14) . . ?
N4 C21 H21A 109.5 . . ?
C22 C21 H21A 109.5 . . ?
N4 C21 H21B 109.5 . . ?
C22 C21 H21B 109.5 . . ?
H21A C21 H21B 108.1 . . ?
C23 C22 C24 116.2(17) . . ?
C23 C22 C21 122.3(18) . . ?
C24 C22 C21 122(2) . . ?
C22 C23 C25 123.9(17) . . ?
C22 C23 H23 118.1 . . ?
C25 C23 H23 118.1 . . ?
C26 C24 C22 122(2) . . ?
C26 C24 H24 119.1 . . ?
C22 C24 H24 119.1 . . ?
C27 C25 C23 118.7(18) . . ?
C27 C25 H25 120.6 . . ?
C23 C25 H25 120.6 . . ?
C24 C26 C27 121(2) . . ?
C24 C26 H26 119.6 . . ?
C27 C26 H26 119.6 . . ?
C25 C27 C26 118.3(19) . . ?
C25 C27 C28 120.9(18) . . ?
C26 C27 C28 120.7(18) . . ?
N5 C28 C27 113.0(14) . . ?
N5 C28 H28A 109.0 . . ?
C27 C28 H28A 109.0 . . ?
N5 C28 H28B 109.0 . . ?
C27 C28 H28B 109.0 . . ?
H28A C28 H28B 107.8 . . ?
C34 C29 C30 127.7(19) . . ?
C34 C29 N5 114.2(15) . . ?
C30 C29 N5 118.0(15) . . ?
C29 C30 C31 116.3(19) . . ?
C29 C30 H30 121.8 . . ?
C31 C30 H30 121.8 . . ?
C32 C31 C30 118.3(19) . . ?
C32 C31 H31 120.9 . . ?
C30 C31 H31 120.9 . . ?
C33 C32 C31 120.4(19) . . ?
C33 C32 H32 119.8 . . ?
C31 C32 H32 119.8 . . ?
C32 C33 C34 123.1(18) . . ?
C32 C33 H33 118.4 . . ?
C34 C33 H33 118.4 . . ?
C29 C34 C33 114.2(19) . . ?
C29 C34 N6 120.6(18) . . ?
C33 C34 N6 125.0(16) . . ?
C36 C35 N6 109.9(11) . . ?
C36 C35 H35A 109.7 . . ?
N6 C35 H35A 109.7 . . ?
C36 C35 H35B 109.7 . . ?
N6 C35 H35B 109.7 . . ?
H35A C35 H35B 108.2 . . ?
C37 C36 C38 117.0(14) . . ?
C37 C36 C35 121.3(16) . . ?
C38 C36 C35 121.6(16) . . ?
C39 C37 C36 118.9(17) . . ?
C39 C37 H37 120.6 . . ?
C36 C37 H37 120.6 . . ?
C40 C38 C36 118.6(17) . . ?
C40 C38 H38 120.7 . . ?
C36 C38 H38 120.7 . . ?
C41 C39 C37 124.9(18) . . ?
C41 C39 H39 117.6 . . ?
C37 C39 H39 117.6 . . ?
C41 C40 C38 123.2(17) . . ?
C41 C40 H40 118.4 . . ?
C38 C40 H40 118.4 . . ?
C39 C41 C40 116.8(14) . . ?
C39 C41 C42 119.1(16) . . ?
C40 C41 C42 123.5(16) . . ?
C41 C42 N1 113.6(13) . . ?
C41 C42 H42A 108.8 . . ?
N1 C42 H42A 108.8 . . ?
C41 C42 H42B 108.8 . . ?
N1 C42 H42B 108.8 . . ?
H42A C42 H42B 107.7 . . ?
N7 Pd4 N8 84.6(5) . . ?
N7 Pd4 Cl7 91.7(4) . . ?
N8 Pd4 Cl7 175.9(4) . . ?
N7 Pd4 Cl8 174.0(4) . . ?
N8 Pd4 Cl8 89.7(4) . . ?
Cl7 Pd4 Cl8 94.01(17) . . ?
N9 Pd5 N10 85.5(7) . . ?
N9 Pd5 Cl10 175.9(6) . . ?
N10 Pd5 Cl10 92.3(5) . . ?
N9 Pd5 Cl9 89.4(6) . . ?
N10 Pd5 Cl9 173.9(6) . . ?
Cl10 Pd5 Cl9 92.6(3) . . ?
N11 Pd6 N12 83.4(8) . . ?
N11 Pd6 Cl12 172.9(6) . . ?
N12 Pd6 Cl12 91.9(7) . . ?
N11 Pd6 Cl11 93.1(6) . . ?
N12 Pd6 Cl11 176.1(7) . . ?
Cl12 Pd6 Cl11 91.8(3) . . ?
C43 N7 C84 113.5(14) . . ?
C43 N7 Pd4 108.7(9) . . ?
C84 N7 Pd4 113.3(11) . . ?
C43 N7 H7N 107.0 . . ?
C84 N7 H7N 107.0 . . ?
Pd4 N7 H7N 107.0 . . ?
C49 N8 C48 112.9(14) . . ?
C49 N8 Pd4 110.9(11) . . ?
C48 N8 Pd4 107.5(9) . . ?
C49 N8 H8N 108.5 . . ?
C48 N8 H8N 108.5 . . ?
Pd4 N8 H8N 108.5 . . ?
C57 N9 C56 111.1(19) . . ?
C57 N9 Pd5 108.6(13) . . ?
C56 N9 Pd5 123.4(16) . . ?
C57 N9 H9N 103.9 . . ?
C56 N9 H9N 103.9 . . ?
Pd5 N9 H9N 103.9 . . ?
C63 N10 C62 111.1(17) . . ?
C63 N10 Pd5 120.4(14) . . ?
C62 N10 Pd5 99.8(11) . . ?
C63 N10 H10N 108.3 . . ?
C62 N10 H10N 108.3 . . ?
Pd5 N10 H10N 108.3 . . ?
C71 N11 C70 118(2) . . ?
C71 N11 Pd6 108.3(19) . . ?
C70 N11 Pd6 111.5(15) . . ?
C71 N11 H11N 106.2 . . ?
C70 N11 H11N 106.2 . . ?
Pd6 N11 H11N 106.2 . . ?
C76 N12 C77 113.3(18) . . ?
C76 N12 Pd6 108.5(16) . . ?
C77 N12 Pd6 109.6(13) . . ?
C76 N12 H12N 108.4 . . ?
C77 N12 H12N 108.4 . . ?
Pd6 N12 H12N 108.4 . . ?
C48 C43 C44 118.8(17) . . ?
C48 C43 N7 118.2(15) . . ?
C44 C43 N7 122.9(13) . . ?
C43 C44 C45 121.6(15) . . ?
C43 C44 H44 119.2 . . ?
C45 C44 H44 119.2 . . ?
C44 C45 C46 118.4(17) . . ?
C44 C45 H45 120.8 . . ?
C46 C45 H45 120.8 . . ?
C47 C46 C45 120.3(18) . . ?
C47 C46 H46 119.9 . . ?
C45 C46 H46 119.9 . . ?
C46 C47 C48 119.4(15) . . ?
C46 C47 H47 120.3 . . ?
C48 C47 H47 120.3 . . ?
C43 C48 C47 121.4(16) . . ?
C43 C48 N8 117.3(15) . . ?
C47 C48 N8 121.3(13) . . ?
N8 C49 C50 116.4(15) . . ?
N8 C49 H49A 108.2 . . ?
C50 C49 H49A 108.2 . . ?
N8 C49 H49B 108.2 . . ?
C50 C49 H49B 108.2 . . ?
H49A C49 H49B 107.3 . . ?
C51 C50 C52 120.6(16) . . ?
C51 C50 C49 116.2(17) . . ?
C52 C50 C49 122.6(15) . . ?
C50 C51 C53 118.9(19) . . ?
C50 C51 H51 120.6 . . ?
C53 C51 H51 120.6 . . ?
C50 C52 C54 119.1(17) . . ?
C50 C52 H52 120.5 . . ?
C54 C52 H52 120.5 . . ?
C55 C53 C51 119.7(17) . . ?
C55 C53 H53 120.1 . . ?
C51 C53 H53 120.1 . . ?
C52 C54 C55 121.2(18) . . ?
C52 C54 H54 119.4 . . ?
C55 C54 H54 119.4 . . ?
C53 C55 C54 120.4(15) . . ?
C53 C55 C56 117.4(19) . . ?
C54 C55 C56 122(2) . . ?
N9 C56 C55 108.5(17) . . ?
N9 C56 H56A 110.0 . . ?
C55 C56 H56A 110.0 . . ?
N9 C56 H56B 110.0 . . ?
C55 C56 H56B 110.0 . . ?
H56A C56 H56B 108.4 . . ?
C62 C57 N9 117.6(19) . . ?
C62 C57 C58 115(3) . . ?
N9 C57 C58 127(2) . . ?
C59 C58 C57 122(3) . . ?
C59 C58 H58 119.1 . . ?
C57 C58 H58 119.1 . . ?
C58 C59 C60 124(2) . . ?
C58 C59 H59 117.9 . . ?
C60 C59 H59 117.9 . . ?
C59 C60 C61 118(3) . . ?
C59 C60 H60 120.8 . . ?
C61 C60 H60 120.8 . . ?
C60 C61 C62 113(2) . . ?
C60 C61 H61 123.7 . . ?
C62 C61 H61 123.7 . . ?
C57 C62 C61 128(2) . . ?
C57 C62 N10 121(2) . . ?
C61 C62 N10 110.9(16) . . ?
N10 C63 C64 112(2) . . ?
N10 C63 H63A 109.1 . . ?
C64 C63 H63A 109.1 . . ?
N10 C63 H63B 109.1 . . ?
C64 C63 H63B 109.1 . . ?
H63A C63 H63B 107.9 . . ?
C65 C64 C66 119(2) . . ?
C65 C64 C63 117(2) . . ?
C66 C64 C63 123(2) . . ?
C64 C65 C67 121(2) . . ?
C64 C65 H65 119.7 . . ?
C67 C65 H65 119.7 . . ?
C68 C66 C64 121(2) . . ?
C68 C66 H66 119.3 . . ?
C64 C66 H66 119.3 . . ?
C69 C67 C65 119(2) . . ?
C69 C67 H67 120.5 . . ?
C65 C67 H67 120.5 . . ?
C66 C68 C69 121(2) . . ?
C66 C68 H68 119.5 . . ?
C69 C68 H68 119.5 . . ?
C68 C69 C67 118(2) . . ?
C68 C69 C70 123(3) . . ?
C67 C69 C70 119(2) . . ?
N11 C70 C69 111(2) . . ?
N11 C70 H70A 109.4 . . ?
C69 C70 H70A 109.4 . . ?
N11 C70 H70B 109.4 . . ?
C69 C70 H70B 109.4 . . ?
H70A C70 H70B 108.0 . . ?
C76 C71 C72 124(3) . . ?
C76 C71 N11 119(3) . . ?
C72 C71 N11 116(3) . . ?
C71 C72 C73 115(3) . . ?
C71 C72 H72 122.4 . . ?
C73 C72 H72 122.4 . . ?
C72 C73 C74 122(4) . . ?
C72 C73 H73 118.8 . . ?
C74 C73 H73 118.8 . . ?
C75 C74 C73 116(3) . . ?
C75 C74 H74 122.0 . . ?
C73 C74 H74 122.0 . . ?
C74 C75 C76 124(3) . . ?
C74 C75 H75 118.2 . . ?
C76 C75 H75 118.2 . . ?
C71 C76 C75 118(2) . . ?
C71 C76 N12 118(2) . . ?
C75 C76 N12 124(3) . . ?
C78 C77 N12 114.3(18) . . ?
C78 C77 H77A 108.7 . . ?
N12 C77 H77A 108.7 . . ?
C78 C77 H77B 108.7 . . ?
N12 C77 H77B 108.7 . . ?
H77A C77 H77B 107.6 . . ?
C80 C78 C79 121(2) . . ?
C80 C78 C77 125(2) . . ?
C79 C78 C77 114(3) . . ?
C81 C79 C78 118(2) . . ?
C81 C79 H79 120.8 . . ?
C78 C79 H79 120.8 . . ?
C78 C80 C82 119(2) . . ?
C78 C80 H80 120.7 . . ?
C82 C80 H80 120.7 . . ?
C79 C81 C83 121(2) . . ?
C79 C81 H81 119.6 . . ?
C83 C81 H81 119.6 . . ?
C83 C82 C80 125(2) . . ?
C83 C82 H82 117.4 . . ?
C80 C82 H82 117.4 . . ?
C82 C83 C84 125.4(19) . . ?
C82 C83 C81 115.8(19) . . ?
C84 C83 C81 118.9(18) . . ?
C83 C84 N7 114.2(12) . . ?
C83 C84 H84A 108.7 . . ?
N7 C84 H84A 108.7 . . ?
C83 C84 H84B 108.7 . . ?
N7 C84 H84B 108.7 . . ?
H84A C84 H84B 107.6 . . ?
N13 Pd7 N14 84.7(5) . . ?
N13 Pd7 Cl14 169.1(4) . . ?
N14 Pd7 Cl14 90.3(3) . . ?
N13 Pd7 Cl13 91.3(4) . . ?
N14 Pd7 Cl13 175.1(4) . . ?
Cl14 Pd7 Cl13 94.03(16) . . ?
N15 Pd8 N16 83.1(6) . . ?
N15 Pd8 Cl15 90.8(5) . . ?
N16 Pd8 Cl15 173.7(5) . . ?
N15 Pd8 Cl16 176.1(4) . . ?
N16 Pd8 Cl16 94.2(5) . . ?
Cl15 Pd8 Cl16 91.93(19) . . ?
N18 Pd9 N17 85.9(6) . . ?
N18 Pd9 Cl17 174.9(4) . . ?
N17 Pd9 Cl17 89.5(4) . . ?
N18 Pd9 Cl18 91.4(5) . . ?
N17 Pd9 Cl18 177.0(5) . . ?
Cl17 Pd9 Cl18 93.22(19) . . ?
C85 N13 C126 112.8(13) . . ?
C85 N13 Pd7 106.1(9) . . ?
C126 N13 Pd7 113.3(9) . . ?
C85 N13 H13N 108.1 . . ?
C126 N13 H13N 108.1 . . ?
Pd7 N13 H13N 108.1 . . ?
C90 N14 C91 115.5(14) . . ?
C90 N14 Pd7 107.2(11) . . ?
C91 N14 Pd7 116.1(11) . . ?
C90 N14 H14N 105.7 . . ?
C91 N14 H14N 105.7 . . ?
Pd7 N14 H14N 105.7 . . ?
C99 N15 C98 114.4(15) . . ?
C99 N15 Pd8 110.2(11) . . ?
C98 N15 Pd8 107.8(10) . . ?
C99 N15 H15N 108.1 . . ?
C98 N15 H15N 108.1 . . ?
Pd8 N15 H15N 108.1 . . ?
C104 N16 C105 113.8(16) . . ?
C104 N16 Pd8 108.3(12) . . ?
C105 N16 Pd8 115.6(12) . . ?
C104 N16 H16N 106.2 . . ?
C105 N16 H16N 106.2 . . ?
Pd8 N16 H16N 106.2 . . ?
C112 N17 C113 109.9(13) . . ?
C112 N17 Pd9 108.5(10) . . ?
C113 N17 Pd9 108.0(9) . . ?
C112 N17 H17N 110.2 . . ?
C113 N17 H17N 110.2 . . ?
Pd9 N17 H17N 110.2 . . ?
C118 N18 C119 115.0(15) . . ?
C118 N18 Pd9 109.1(10) . . ?
C119 N18 Pd9 116.3(11) . . ?
C118 N18 H18N 105.1 . . ?
C119 N18 H18N 105.1 . . ?
Pd9 N18 H18N 105.1 . . ?
C90 C85 C86 121.0(19) . . ?
C90 C85 N13 120.2(15) . . ?
C86 C85 N13 118.8(16) . . ?
C87 C86 C85 116.3(17) . . ?
C87 C86 H86 121.8 . . ?
C85 C86 H86 121.8 . . ?
C88 C87 C86 123.2(17) . . ?
C88 C87 H87 118.4 . . ?
C86 C87 H87 118.4 . . ?
C87 C88 C89 118.2(19) . . ?
C87 C88 H88 120.9 . . ?
C89 C88 H88 120.9 . . ?
C90 C89 C88 119.1(16) . . ?
C90 C89 H89 120.5 . . ?
C88 C89 H89 120.5 . . ?
C85 C90 C89 121.9(15) . . ?
C85 C90 N14 117.7(17) . . ?
C89 C90 N14 120.3(15) . . ?
N14 C91 C92 109.7(13) . . ?
N14 C91 H91A 109.7 . . ?
C92 C91 H91A 109.7 . . ?
N14 C91 H91B 109.7 . . ?
C92 C91 H91B 109.7 . . ?
H91A C91 H91B 108.2 . . ?
C93 C92 C94 119.2(16) . . ?
C93 C92 C91 121.2(15) . . ?
C94 C92 C91 119.5(16) . . ?
C95 C93 C92 119.2(17) . . ?
C95 C93 H93 120.4 . . ?
C92 C93 H93 120.4 . . ?
C96 C94 C92 119.1(19) . . ?
C96 C94 H94 120.4 . . ?
C92 C94 H94 120.4 . . ?
C93 C95 C97 121.2(18) . . ?
C93 C95 H95 119.4 . . ?
C97 C95 H95 119.4 . . ?
C97 C96 C94 121.3(17) . . ?
C97 C96 H96 119.3 . . ?
C94 C96 H96 119.3 . . ?
C96 C97 C95 119.5(16) . . ?
C96 C97 C98 120.3(16) . . ?
C95 C97 C98 119.9(18) . . ?
N15 C98 C97 113.7(12) . . ?
N15 C98 H98A 108.8 . . ?
C97 C98 H98A 108.8 . . ?
N15 C98 H98B 108.8 . . ?
C97 C98 H98B 108.8 . . ?
H98A C98 H98B 107.7 . . ?
C104 C99 C100 124.7(19) . . ?
C104 C99 N15 116.3(16) . . ?
C100 C99 N15 119.0(18) . . ?
C101 C100 C99 115(2) . . ?
C101 C100 H100 122.3 . . ?
C99 C100 H100 122.3 . . ?
C100 C101 C102 123(2) . . ?
C100 C101 H101 118.3 . . ?
C102 C101 H101 118.3 . . ?
C103 C102 C101 116(2) . . ?
C103 C102 H102 121.8 . . ?
C101 C102 H102 121.8 . . ?
C102 C103 C104 120(2) . . ?
C102 C103 H103 120.0 . . ?
C104 C103 H103 120.0 . . ?
C99 C104 C103 120.0(18) . . ?
C99 C104 N16 119.7(18) . . ?
C103 C104 N16 120.1(19) . . ?
C106 C105 N16 110.7(14) . . ?
C106 C105 H10A 109.5 . . ?
N16 C105 H10A 109.5 . . ?
C106 C105 H10B 109.5 . . ?
N16 C105 H10B 109.5 . . ?
H10A C105 H10B 108.1 . . ?
C108 C106 C107 119.0(18) . . ?
C108 C106 C105 121(2) . . ?
C107 C106 C105 120.2(17) . . ?
C106 C107 C109 119.6(18) . . ?
C106 C107 H107 120.2 . . ?
C109 C107 H107 120.2 . . ?
C106 C108 C110 124(2) . . ?
C106 C108 H108 118.1 . . ?
C110 C108 H108 118.1 . . ?
C111 C109 C107 120.1(19) . . ?
C111 C109 H109 119.9 . . ?
C107 C109 H109 119.9 . . ?
C108 C110 C111 115.9(17) . . ?
C108 C110 H110 122.0 . . ?
C111 C110 H110 122.0 . . ?
C109 C111 C110 121.1(16) . . ?
C109 C111 C112 116.7(19) . . ?
C110 C111 C112 122.2(16) . . ?
N17 C112 C111 116.5(13) . . ?
N17 C112 H11A 108.2 . . ?
C111 C112 H11A 108.2 . . ?
N17 C112 H11B 108.2 . . ?
C111 C112 H11B 108.2 . . ?
H11A C112 H11B 107.3 . . ?
C118 C113 C114 132(2) . . ?
C118 C113 N17 111.6(15) . . ?
C114 C113 N17 116.7(16) . . ?
C113 C114 C115 112.8(19) . . ?
C113 C114 H114 123.6 . . ?
C115 C114 H114 123.6 . . ?
C116 C115 C114 119(2) . . ?
C116 C115 H115 120.4 . . ?
C114 C115 H115 120.4 . . ?
C115 C116 C117 124(2) . . ?
C115 C116 H116 117.9 . . ?
C117 C116 H116 117.9 . . ?
C116 C117 C118 117.7(19) . . ?
C116 C117 H117 121.2 . . ?
C118 C117 H117 121.2 . . ?
C113 C118 C117 114.1(18) . . ?
C113 C118 N18 123.8(18) . . ?
C117 C118 N18 122.1(16) . . ?
N18 C119 C120 111.3(13) . . ?
N18 C119 H11C 109.4 . . ?
C120 C119 H11C 109.4 . . ?
N18 C119 H11D 109.4 . . ?
C120 C119 H11D 109.4 . . ?
H11C C119 H11D 108.0 . . ?
C121 C120 C122 118.8(14) . . ?
C121 C120 C119 116.3(15) . . ?
C122 C120 C119 124.9(16) . . ?
C120 C121 C123 122.0(16) . . ?
C120 C121 H121 119.0 . . ?
C123 C121 H121 119.0 . . ?
C124 C122 C120 120.9(17) . . ?
C124 C122 H122 119.5 . . ?
C120 C122 H122 119.5 . . ?
C121 C123 C125 116.8(15) . . ?
C121 C123 H123 121.6 . . ?
C125 C123 H123 121.6 . . ?
C125 C124 C122 122.3(17) . . ?
C125 C124 H124 118.8 . . ?
C122 C124 H124 118.8 . . ?
C124 C125 C123 119.1(13) . . ?
C124 C125 C126 125.1(16) . . ?
C123 C125 C126 115.4(15) . . ?
C125 C126 N13 112.7(13) . . ?
C125 C126 H12A 109.1 . . ?
N13 C126 H12A 109.1 . . ?
C125 C126 H12B 109.1 . . ?
N13 C126 H12B 109.1 . . ?
H12A C126 H12B 107.8 . . ?
N19 Pd10 N20 84.0(5) . . ?
N19 Pd10 Cl19 91.2(4) . . ?
N20 Pd10 Cl19 175.1(4) . . ?
N19 Pd10 Cl20 174.4(4) . . ?
N20 Pd10 Cl20 90.3(4) . . ?
Cl19 Pd10 Cl20 94.40(17) . . ?
N21 Pd11 N22 85.1(7) . . ?
N21 Pd11 Cl21 86.7(5) . . ?
N22 Pd11 Cl21 168.9(5) . . ?
N21 Pd11 Cl22 179.2(5) . . ?
N22 Pd11 Cl22 95.3(5) . . ?
Cl21 Pd11 Cl22 92.8(3) . . ?
N24 Pd12 N23 85.5(8) . . ?
N24 Pd12 Cl24 90.3(6) . . ?
N23 Pd12 Cl24 174.3(6) . . ?
N24 Pd12 Cl23 176.2(6) . . ?
N23 Pd12 Cl23 91.5(6) . . ?
Cl24 Pd12 Cl23 92.9(3) . . ?
C127 N19 C168 112.3(14) . . ?
C127 N19 Pd10 109.9(9) . . ?
C168 N19 Pd10 112.3(11) . . ?
C127 N19 H19N 107.3 . . ?
C168 N19 H19N 107.3 . . ?
Pd10 N19 H19N 107.3 . . ?
C132 N20 C133 115.8(14) . . ?
C132 N20 Pd10 106.1(10) . . ?
C133 N20 Pd10 110.7(10) . . ?
C132 N20 H20N 108.0 . . ?
C133 N20 H20N 108.0 . . ?
Pd10 N20 H20N 108.0 . . ?
C141 N21 C140 112.3(19) . . ?
C141 N21 Pd11 105.2(13) . . ?
C140 N21 Pd11 120.1(15) . . ?
C141 N21 H21N 106.1 . . ?
C140 N21 H21N 106.1 . . ?
Pd11 N21 H21N 106.1 . . ?
C147 N22 C146 109.4(16) . . ?
C147 N22 Pd11 122.0(13) . . ?
C146 N22 Pd11 105.4(11) . . ?
C147 N22 H22N 106.3 . . ?
C146 N22 H22N 106.3 . . ?
Pd11 N22 H22N 106.3 . . ?
C155 N23 C154 120(2) . . ?
C155 N23 Pd12 103.1(18) . . ?
C154 N23 Pd12 111.2(15) . . ?
C155 N23 H23N 107.4 . . ?
C154 N23 H23N 107.4 . . ?
Pd12 N23 H23N 107.4 . . ?
C181 N24 C161 113.6(18) . . ?
C181 N24 Pd12 106.0(15) . . ?
C161 N24 Pd12 109.7(13) . . ?
C181 N24 H24N 109.1 . . ?
C161 N24 H24N 109.1 . . ?
Pd12 N24 H24N 109.1 . . ?
C128 C127 C132 120.7(16) . . ?
C128 C127 N19 123.7(14) . . ?
C132 C127 N19 115.3(15) . . ?
C127 C128 C129 122.4(16) . . ?
C127 C128 H128 118.8 . . ?
C129 C128 H128 118.8 . . ?
C128 C129 C130 117(2) . . ?
C128 C129 H129 121.5 . . ?
C130 C129 H129 121.5 . . ?
C129 C130 C131 121.0(19) . . ?
C129 C130 H130 119.5 . . ?
C131 C130 H130 119.5 . . ?
C132 C131 C130 121.1(15) . . ?
C132 C131 H131 119.5 . . ?
C130 C131 H131 119.5 . . ?
C131 C132 C127 117.7(16) . . ?
C131 C132 N20 121.8(14) . . ?
C127 C132 N20 120.4(16) . . ?
N20 C133 C134 111.4(14) . . ?
N20 C133 H13A 109.3 . . ?
C134 C133 H13A 109.3 . . ?
N20 C133 H13B 109.3 . . ?
C134 C133 H13B 109.3 . . ?
H13A C133 H13B 108.0 . . ?
C135 C134 C136 117.8(15) . . ?
C135 C134 C133 118.0(16) . . ?
C136 C134 C133 124.2(15) . . ?
C137 C135 C134 119.3(17) . . ?
C137 C135 H135 120.3 . . ?
C134 C135 H135 120.3 . . ?
C138 C136 C134 119.9(18) . . ?
C138 C136 H136 120.1 . . ?
C134 C136 H136 120.1 . . ?
C139 C137 C135 121.3(17) . . ?
C139 C137 H137 119.3 . . ?
C135 C137 H137 119.3 . . ?
C136 C138 C139 124(2) . . ?
C136 C138 H138 118.0 . . ?
C139 C138 H138 118.0 . . ?
C137 C139 C138 117.6(17) . . ?
C137 C139 C140 120(2) . . ?
C138 C139 C140 123(2) . . ?
N21 C140 C139 113.7(17) . . ?
N21 C140 H14C 108.8 . . ?
C139 C140 H14C 108.8 . . ?
N21 C140 H14D 108.8 . . ?
C139 C140 H14D 108.8 . . ?
H14C C140 H14D 107.7 . . ?
C146 C141 N21 125(2) . . ?
C146 C141 C142 113(3) . . ?
N21 C141 C142 122(2) . . ?
C143 C142 C141 120(2) . . ?
C143 C142 H142 120.2 . . ?
C141 C142 H142 120.2 . . ?
C142 C143 C144 120(3) . . ?
C142 C143 H143 119.8 . . ?
C144 C143 H143 119.8 . . ?
C145 C144 C143 122(3) . . ?
C145 C144 H144 119.2 . . ?
C143 C144 H144 119.2 . . ?
C146 C145 C144 112(2) . . ?
C146 C145 H145 124.0 . . ?
C144 C145 H145 124.0 . . ?
C141 C146 C145 133(2) . . ?
C141 C146 N22 112(2) . . ?
C145 C146 N22 114.5(18) . . ?
N22 C147 C148 111.0(18) . . ?
N22 C147 H14E 109.4 . . ?
C148 C147 H14E 109.4 . . ?
N22 C147 H14F 109.4 . . ?
C148 C147 H14F 109.4 . . ?
H14E C147 H14F 108.0 . . ?
C150 C148 C149 120(2) . . ?
C150 C148 C147 123(2) . . ?
C149 C148 C147 118(2) . . ?
C151 C149 C148 118(2) . . ?
C151 C149 H149 121.0 . . ?
C148 C149 H149 121.0 . . ?
C148 C150 C152 126(2) . . ?
C148 C150 H150 117.0 . . ?
C152 C150 H150 117.0 . . ?
C149 C151 C153 124(2) . . ?
C149 C151 H151 117.9 . . ?
C153 C151 H151 117.9 . . ?
C150 C152 C153 116(2) . . ?
C150 C152 H152 121.9 . . ?
C153 C152 H152 121.9 . . ?
C152 C153 C154 127(2) . . ?
C152 C153 C151 116(2) . . ?
C154 C153 C151 118(2) . . ?
C153 C154 N23 116(2) . . ?
C153 C154 H15A 108.3 . . ?
N23 C154 H15A 108.3 . . ?
C153 C154 H15B 108.3 . . ?
N23 C154 H15B 108.3 . . ?
H15A C154 H15B 107.4 . . ?
C181 C155 N23 125(3) . . ?
C181 C155 C156 118(3) . . ?
N23 C155 C156 117(3) . . ?
C157 C156 C155 120(2) . . ?
C157 C156 H156 120.2 . . ?
C155 C156 H156 120.2 . . ?
C158 C157 C156 120(3) . . ?
C158 C157 H157 120.2 . . ?
C156 C157 H157 120.2 . . ?
C157 C158 C159 124(3) . . ?
C157 C158 H158 118.2 . . ?
C159 C158 H158 118.2 . . ?
C181 C159 C158 117(3) . . ?
C181 C159 H159 121.6 . . ?
C158 C159 H159 121.6 . . ?
N24 C161 C162 113.7(17) . . ?
N24 C161 H16A 108.8 . . ?
C162 C161 H16A 108.8 . . ?
N24 C161 H16B 108.8 . . ?
C162 C161 H16B 108.8 . . ?
H16A C161 H16B 107.7 . . ?
C163 C162 C164 117(2) . . ?
C163 C162 C161 121(2) . . ?
C164 C162 C161 122(2) . . ?
C165 C163 C162 121(2) . . ?
C165 C163 H163 119.3 . . ?
C162 C163 H163 119.3 . . ?
C166 C164 C162 122(2) . . ?
C166 C164 H164 118.8 . . ?
C162 C164 H164 118.8 . . ?
C163 C165 C167 122(2) . . ?
C163 C165 H165 119.0 . . ?
C167 C165 H165 119.0 . . ?
C164 C166 C167 120(2) . . ?
C164 C166 H166 119.8 . . ?
C167 C166 H166 119.8 . . ?
C165 C167 C166 116(2) . . ?
C165 C167 C168 123.7(18) . . ?
C166 C167 C168 120(2) . . ?
C167 C168 N19 114.4(13) . . ?
C167 C168 H16C 108.6 . . ?
N19 C168 H16C 108.6 . . ?
C167 C168 H16D 108.6 . . ?
N19 C168 H16D 108.6 . . ?
H16C C168 H16D 107.6 . . ?
C155 C181 C159 122(3) . . ?
C155 C181 N24 117(2) . . ?
C159 C181 N24 121(2) . . ?
C2G C1G C6G 113.5(17) . . ?
C2G C1G C7G 110.3(17) . . ?
C6G C1G C7G 85.1(14) . . ?
C2G C1G H1G 114.8 . . ?
C6G C1G H1G 114.8 . . ?
C7G C1G H1G 114.8 . . ?
C3G C2G C1G 119(2) . . ?
C3G C2G C8G 121(2) . . ?
C1G C2G C8G 120.2(19) . . ?
C2G C3G C4G 119(2) . . ?
C2G C3G H3G 120.4 . . ?
C4G C3G H3G 120.4 . . ?
C5G C4G C3G 107(2) . . ?
C5G C4G H4G1 110.4 . . ?
C3G C4G H4G1 110.4 . . ?
C5G C4G H4G2 110.4 . . ?
C3G C4G H4G2 110.4 . . ?
H4G1 C4G H4G2 108.6 . . ?
C6G C5G C4G 114.4(19) . . ?
C6G C5G C7G 84.6(15) . . ?
C4G C5G C7G 107.7(19) . . ?
C6G C5G H5G 115.4 . . ?
C4G C5G H5G 115.4 . . ?
C7G C5G H5G 115.4 . . ?
C10G C6G C5G 113.1(17) . . ?
C10G C6G C9G 107.3(16) . . ?
C5G C6G C9G 115.1(16) . . ?
C10G C6G C1G 114.8(17) . . ?
C5G C6G C1G 88.1(14) . . ?
C9G C6G C1G 117.6(16) . . ?
C1G C7G C5G 84.4(15) . . ?
C1G C7G H7G1 114.6 . . ?
C5G C7G H7G1 114.6 . . ?
C1G C7G H7G2 114.6 . . ?
C5G C7G H7G2 114.6 . . ?
H7G1 C7G H7G2 111.7 . . ?
C2G C8G H8G1 109.5 . . ?
C2G C8G H8G2 109.5 . . ?
H8G1 C8G H8G2 109.5 . . ?
C2G C8G H8G3 109.5 . . ?
H8G1 C8G H8G3 109.5 . . ?
H8G2 C8G H8G3 109.5 . . ?
C6G C9G H9G1 109.5 . . ?
C6G C9G H9G2 109.5 . . ?
H9G1 C9G H9G2 109.5 . . ?
C6G C9G H9G3 109.5 . . ?
H9G1 C9G H9G3 109.5 . . ?
H9G2 C9G H9G3 109.5 . . ?
C6G C10G H10C 109.5 . . ?
C6G C10G H10D 109.5 . . ?
H10C C10G H10D 109.5 . . ?
C6G C10G H10E 109.5 . . ?
H10C C10G H10E 109.5 . . ?
H10D C10G H10E 109.5 . . ?
C12G C11G C16G 111(2) . . ?
C12G C11G C17G 110(2) . . ?
C16G C11G C17G 85.8(17) . . ?
C12G C11G H11G 115.5 . . ?
C16G C11G H11G 115.5 . . ?
C17G C11G H11G 115.5 . . ?
C13G C12G C11G 117(3) . . ?
C13G C12G C18G 121(3) . . ?
C11G C12G C18G 120(3) . . ?
C12G C13G C14G 121(3) . . ?
C12G C13G H13G 119.5 . . ?
C14G C13G H13G 119.5 . . ?
C15G C14G C13G 107(2) . . ?
C15G C14G H14G 110.4 . . ?
C13G C14G H14G 110.4 . . ?
C15G C14G H14H 110.4 . . ?
C13G C14G H14H 110.4 . . ?
H14G C14G H14H 108.6 . . ?
C14G C15G C16G 110(2) . . ?
C14G C15G C17G 107(2) . . ?
C16G C15G C17G 85.3(18) . . ?
C14G C15G H15G 116.8 . . ?
C16G C15G H15G 116.8 . . ?
C17G C15G H15G 116.8 . . ?
C20G C16G C15G 114(2) . . ?
C20G C16G C19G 110(2) . . ?
C15G C16G C19G 111(2) . . ?
C20G C16G C11G 117(2) . . ?
C15G C16G C11G 89.1(17) . . ?
C19G C16G C11G 114.9(19) . . ?
C11G C17G C15G 86.1(18) . . ?
C11G C17G H17G 114.3 . . ?
C15G C17G H17G 114.3 . . ?
C11G C17G H17H 114.3 . . ?
C15G C17G H17H 114.3 . . ?
H17G C17G H17H 111.5 . . ?
C12G C18G H18G 109.5 . . ?
C12G C18G H18H 109.5 . . ?
H18G C18G H18H 109.5 . . ?
C12G C18G H18I 109.5 . . ?
H18G C18G H18I 109.5 . . ?
H18H C18G H18I 109.5 . . ?
C16G C19G H19G 109.5 . . ?
C16G C19G H19H 109.5 . . ?
H19G C19G H19H 109.5 . . ?
C16G C19G H19I 109.5 . . ?
H19G C19G H19I 109.5 . . ?
H19H C19G H19I 109.5 . . ?
C16G C20G H20C 109.5 . . ?
C16G C20G H20D 109.5 . . ?
H20C C20G H20D 109.5 . . ?
C16G C20G H20E 109.5 . . ?
H20C C20G H20E 109.5 . . ?
H20D C20G H20E 109.5 . . ?

loop_
_geom_bond_atom_site_label_1
_geom_bond_atom_site_label_2
_geom_bond_distance
_geom_bond_site_symmetry_2
_geom_bond_publ_flag
Pd1 N1 2.023(12) . ?
Pd1 N2 2.051(15) . ?
Pd1 Cl2 2.310(3) . ?
Pd1 Cl1 2.321(5) . ?
Pd2 N3 2.064(14) . ?
Pd2 N4 2.068(16) . ?
Pd2 Cl3 2.296(5) . ?
Pd2 Cl4 2.309(4) . ?
Pd3 N6 2.021(14) . ?
Pd3 N5 2.061(15) . ?
Pd3 Cl6 2.295(5) . ?
Pd3 Cl5 2.307(5) . ?
N1 C1 1.40(3) . ?
N1 C42 1.514(19) . ?
N1 H1N 1.0000 . ?
N2 C7 1.48(2) . ?
N2 C6 1.498(19) . ?
N2 H2N 1.0000 . ?
N3 C15 1.42(2) . ?
N3 C14 1.54(2) . ?
N3 H3N 1.0000 . ?
N4 C20 1.46(2) . ?
N4 C21 1.48(2) . ?
N4 H4N 1.0000 . ?
N5 C28 1.492(19) . ?
N5 C29 1.52(2) . ?
N5 H5N 1.0000 . ?
N6 C34 1.43(2) . ?
N6 C35 1.528(17) . ?
N6 H6N 1.0000 . ?
C1 C2 1.42(2) . ?
C1 C6 1.45(3) . ?
C2 C3 1.36(3) . ?
C2 H2 0.9500 . ?
C3 C4 1.35(3) . ?
C3 H3 0.9500 . ?
C4 C5 1.37(3) . ?
C4 H4 0.9500 . ?
C5 C6 1.40(3) . ?
C5 H5 0.9500 . ?
C7 C8 1.46(2) . ?
C7 H7A 0.9900 . ?
C7 H7B 0.9900 . ?
C8 C10 1.39(2) . ?
C8 C9 1.39(3) . ?
C9 C11 1.40(3) . ?
C9 H9 0.9500 . ?
C10 C12 1.40(2) . ?
C10 H10 0.9500 . ?
C11 C13 1.40(2) . ?
C11 H11 0.9500 . ?
C12 C13 1.47(3) . ?
C12 H12 0.9500 . ?
C13 C14 1.52(2) . ?
C14 H14A 0.9900 . ?
C14 H14B 0.9900 . ?
C15 C20 1.30(2) . ?
C15 C16 1.47(2) . ?
C16 C17 1.36(3) . ?
C16 H16 0.9500 . ?
C17 C18 1.38(3) . ?
C17 H17 0.9500 . ?
C18 C19 1.37(3) . ?
C18 H18 0.9500 . ?
C19 C20 1.41(3) . ?
C19 H19 0.9500 . ?
C21 C22 1.50(3) . ?
C21 H21A 0.9900 . ?
C21 H21B 0.9900 . ?
C22 C23 1.36(3) . ?
C22 C24 1.37(3) . ?
C23 C25 1.39(2) . ?
C23 H23 0.9500 . ?
C24 C26 1.36(3) . ?
C24 H24 0.9500 . ?
C25 C27 1.36(3) . ?
C25 H25 0.9500 . ?
C26 C27 1.40(3) . ?
C26 H26 0.9500 . ?
C27 C28 1.55(3) . ?
C28 H28A 0.9900 . ?
C28 H28B 0.9900 . ?
C29 C34 1.35(2) . ?
C29 C30 1.37(3) . ?
C30 C31 1.43(3) . ?
C30 H30 0.9500 . ?
C31 C32 1.41(3) . ?
C31 H31 0.9500 . ?
C32 C33 1.35(3) . ?
C32 H32 0.9500 . ?
C33 C34 1.41(3) . ?
C33 H33 0.9500 . ?
C35 C36 1.494(19) . ?
C35 H35A 0.9900 . ?
C35 H35B 0.9900 . ?
C36 C37 1.37(2) . ?
C36 C38 1.46(3) . ?
C37 C39 1.37(2) . ?
C37 H37 0.9500 . ?
C38 C40 1.35(2) . ?
C38 H38 0.9500 . ?
C39 C41 1.33(2) . ?
C39 H39 0.9500 . ?
C40 C41 1.36(2) . ?
C40 H40 0.9500 . ?
C41 C42 1.513(18) . ?
C42 H42A 0.9900 . ?
C42 H42B 0.9900 . ?
Pd4 N7 2.027(15) . ?
Pd4 N8 2.041(13) . ?
Pd4 Cl7 2.295(4) . ?
Pd4 Cl8 2.298(5) . ?
Pd5 N9 2.02(2) . ?
Pd5 N10 2.07(2) . ?
Pd5 Cl10 2.282(8) . ?
Pd5 Cl9 2.303(9) . ?
Pd6 N11 2.04(2) . ?
Pd6 N12 2.04(2) . ?
Pd6 Cl12 2.290(10) . ?
Pd6 Cl11 2.305(7) . ?
N7 C43 1.49(2) . ?
N7 C84 1.51(2) . ?
N7 H7N 1.0000 . ?
N8 C49 1.46(2) . ?
N8 C48 1.50(2) . ?
N8 H8N 1.0000 . ?
N9 C57 1.43(3) . ?
N9 C56 1.46(3) . ?
N9 H9N 1.0000 . ?
N10 C63 1.45(2) . ?
N10 C62 1.62(3) . ?
N10 H10N 1.0000 . ?
N11 C71 1.39(3) . ?
N11 C70 1.53(3) . ?
N11 H11N 1.0000 . ?
N12 C76 1.40(3) . ?
N12 C77 1.54(3) . ?
N12 H12N 1.0000 . ?
C43 C48 1.343(19) . ?
C43 C44 1.36(3) . ?
C44 C45 1.37(3) . ?
C44 H44 0.9500 . ?
C45 C46 1.39(2) . ?
C45 H45 0.9500 . ?
C46 C47 1.33(2) . ?
C46 H46 0.9500 . ?
C47 C48 1.38(2) . ?
C47 H47 0.9500 . ?
C49 C50 1.52(2) . ?
C49 H49A 0.9900 . ?
C49 H49B 0.9900 . ?
C50 C51 1.38(2) . ?
C50 C52 1.38(3) . ?
C51 C53 1.45(2) . ?
C51 H51 0.9500 . ?
C52 C54 1.39(2) . ?
C52 H52 0.9500 . ?
C53 C55 1.34(3) . ?
C53 H53 0.9500 . ?
C54 C55 1.39(3) . ?
C54 H54 0.9500 . ?
C55 C56 1.55(3) . ?
C56 H56A 0.9900 . ?
C56 H56B 0.9900 . ?
C57 C62 1.27(3) . ?
C57 C58 1.45(3) . ?
C58 C59 1.25(4) . ?
C58 H58 0.9500 . ?
C59 C60 1.40(4) . ?
C59 H59 0.9500 . ?
C60 C61 1.41(3) . ?
C60 H60 0.9500 . ?
C61 C62 1.46(3) . ?
C61 H61 0.9500 . ?
C63 C64 1.50(3) . ?
C63 H63A 0.9900 . ?
C63 H63B 0.9900 . ?
C64 C65 1.33(3) . ?
C64 C66 1.39(4) . ?
C65 C67 1.41(3) . ?
C65 H65 0.9500 . ?
C66 C68 1.34(3) . ?
C66 H66 0.9500 . ?
C67 C69 1.40(4) . ?
C67 H67 0.9500 . ?
C68 C69 1.37(3) . ?
C68 H68 0.9500 . ?
C69 C70 1.56(4) . ?
C70 H70A 0.9900 . ?
C70 H70B 0.9900 . ?
C71 C76 1.38(4) . ?
C71 C72 1.40(4) . ?
C72 C73 1.42(5) . ?
C72 H72 0.9500 . ?
C73 C74 1.45(5) . ?
C73 H73 0.9500 . ?
C74 C75 1.38(4) . ?
C74 H74 0.9500 . ?
C75 C76 1.39(3) . ?
C75 H75 0.9500 . ?
C77 C78 1.49(3) . ?
C77 H77A 0.9900 . ?
C77 H77B 0.9900 . ?
C78 C80 1.33(3) . ?
C78 C79 1.47(4) . ?
C79 C81 1.39(3) . ?
C79 H79 0.9500 . ?
C80 C82 1.41(3) . ?
C80 H80 0.9500 . ?
C81 C83 1.46(3) . ?
C81 H81 0.9500 . ?
C82 C83 1.37(3) . ?
C82 H82 0.9500 . ?
C83 C84 1.46(3) . ?
C84 H84A 0.9900 . ?
C84 H84B 0.9900 . ?
Pd7 N13 2.020(11) . ?
Pd7 N14 2.047(15) . ?
Pd7 Cl14 2.311(3) . ?
Pd7 Cl13 2.326(5) . ?
Pd8 N15 2.034(13) . ?
Pd8 N16 2.075(17) . ?
Pd8 Cl15 2.288(5) . ?
Pd8 Cl16 2.322(5) . ?
Pd9 N18 2.001(17) . ?
Pd9 N17 2.027(15) . ?
Pd9 Cl17 2.298(5) . ?
Pd9 Cl18 2.300(5) . ?
N13 C85 1.45(2) . ?
N13 C126 1.535(18) . ?
N13 H13N 1.0000 . ?
N14 C90 1.448(19) . ?
N14 C91 1.52(2) . ?
N14 H14N 1.0000 . ?
N15 C99 1.45(2) . ?
N15 C98 1.52(2) . ?
N15 H15N 1.0000 . ?
N16 C104 1.44(2) . ?
N16 C105 1.53(2) . ?
N16 H16N 1.0000 . ?
N17 C112 1.508(19) . ?
N17 C113 1.65(2) . ?
N17 H17N 1.0000 . ?
N18 C118 1.49(2) . ?
N18 C119 1.50(2) . ?
N18 H18N 1.0000 . ?
C85 C90 1.33(2) . ?
C85 C86 1.43(2) . ?
C86 C87 1.39(3) . ?
C86 H86 0.9500 . ?
C87 C88 1.37(3) . ?
C87 H87 0.9500 . ?
C88 C89 1.41(2) . ?
C88 H88 0.9500 . ?
C89 C90 1.39(3) . ?
C89 H89 0.9500 . ?
C91 C92 1.59(2) . ?
C91 H91A 0.9900 . ?
C91 H91B 0.9900 . ?
C92 C93 1.36(3) . ?
C92 C94 1.42(2) . ?
C93 C95 1.35(2) . ?
C93 H93 0.9500 . ?
C94 C96 1.36(3) . ?
C94 H94 0.9500 . ?
C95 C97 1.39(2) . ?
C95 H95 0.9500 . ?
C96 C97 1.32(3) . ?
C96 H96 0.9500 . ?
C97 C98 1.57(2) . ?
C98 H98A 0.9900 . ?
C98 H98B 0.9900 . ?
C99 C104 1.36(3) . ?
C99 C100 1.40(3) . ?
C100 C101 1.33(4) . ?
C100 H100 0.9500 . ?
C101 C102 1.50(4) . ?
C101 H101 0.9500 . ?
C102 C103 1.37(3) . ?
C102 H102 0.9500 . ?
C103 C104 1.39(3) . ?
C103 H103 0.9500 . ?
C105 C106 1.53(3) . ?
C105 H10A 0.9900 . ?
C105 H10B 0.9900 . ?
C106 C108 1.38(3) . ?
C106 C107 1.39(3) . ?
C107 C109 1.40(3) . ?
C107 H107 0.9500 . ?
C108 C110 1.38(3) . ?
C108 H108 0.9500 . ?
C109 C111 1.38(3) . ?
C109 H109 0.9500 . ?
C110 C111 1.43(3) . ?
C110 H110 0.9500 . ?
C111 C112 1.53(2) . ?
C112 H11A 0.9900 . ?
C112 H11B 0.9900 . ?
C113 C118 1.29(2) . ?
C113 C114 1.31(3) . ?
C114 C115 1.43(3) . ?
C114 H114 0.9500 . ?
C115 C116 1.32(3) . ?
C115 H115 0.9500 . ?
C116 C117 1.33(3) . ?
C116 H116 0.9500 . ?
C117 C118 1.43(3) . ?
C117 H117 0.9500 . ?
C119 C120 1.508(19) . ?
C119 H11C 0.9900 . ?
C119 H11D 0.9900 . ?
C120 C121 1.37(2) . ?
C120 C122 1.38(2) . ?
C121 C123 1.40(2) . ?
C121 H121 0.9500 . ?
C122 C124 1.37(2) . ?
C122 H122 0.9500 . ?
C123 C125 1.46(2) . ?
C123 H123 0.9500 . ?
C124 C125 1.33(2) . ?
C124 H124 0.9500 . ?
C125 C126 1.505(18) . ?
C126 H12A 0.9900 . ?
C126 H12B 0.9900 . ?
Pd10 N19 2.058(14) . ?
Pd10 N20 2.080(13) . ?
Pd10 Cl19 2.279(4) . ?
Pd10 Cl20 2.303(4) . ?
Pd11 N21 1.985(18) . ?
Pd11 N22 2.03(2) . ?
Pd11 Cl21 2.286(8) . ?
Pd11 Cl22 2.301(7) . ?
Pd12 N24 2.050(19) . ?
Pd12 N23 2.11(2) . ?
Pd12 Cl24 2.281(9) . ?
Pd12 Cl23 2.303(7) . ?
N19 C127 1.45(2) . ?
N19 C168 1.54(2) . ?
N19 H19N 1.0000 . ?
N20 C132 1.44(2) . ?
N20 C133 1.46(2) . ?
N20 H20N 1.0000 . ?
N21 C141 1.45(3) . ?
N21 C140 1.49(2) . ?
N21 H21N 1.0000 . ?
N22 C147 1.52(2) . ?
N22 C146 1.58(3) . ?
N22 H22N 1.0000 . ?
N23 C155 1.41(3) . ?
N23 C154 1.49(3) . ?
N23 H23N 1.0000 . ?
N24 C181 1.47(3) . ?
N24 C161 1.51(3) . ?
N24 H24N 1.0000 . ?
C127 C128 1.35(2) . ?
C127 C132 1.41(2) . ?
C128 C129 1.39(3) . ?
C128 H128 0.9500 . ?
C129 C130 1.39(2) . ?
C129 H129 0.9500 . ?
C130 C131 1.39(3) . ?
C130 H130 0.9500 . ?
C131 C132 1.37(2) . ?
C131 H131 0.9500 . ?
C133 C134 1.50(2) . ?
C133 H13A 0.9900 . ?
C133 H13B 0.9900 . ?
C134 C135 1.40(2) . ?
C134 C136 1.41(3) . ?
C135 C137 1.40(2) . ?
C135 H135 0.9500 . ?
C136 C138 1.32(3) . ?
C136 H136 0.9500 . ?
C137 C139 1.36(3) . ?
C137 H137 0.9500 . ?
C138 C139 1.37(3) . ?
C138 H138 0.9500 . ?
C139 C140 1.49(2) . ?
C140 H14C 0.9900 . ?
C140 H14D 0.9900 . ?
C141 C146 1.29(3) . ?
C141 C142 1.55(3) . ?
C142 C143 1.32(4) . ?
C142 H142 0.9500 . ?
C143 C144 1.44(4) . ?
C143 H143 0.9500 . ?
C144 C145 1.43(4) . ?
C144 H144 0.9500 . ?
C145 C146 1.37(3) . ?
C145 H145 0.9500 . ?
C147 C148 1.52(3) . ?
C147 H14E 0.9900 . ?
C147 H14F 0.9900 . ?
C148 C150 1.34(3) . ?
C148 C149 1.41(3) . ?
C149 C151 1.33(3) . ?
C149 H149 0.9500 . ?
C150 C152 1.39(3) . ?
C150 H150 0.9500 . ?
C151 C153 1.48(4) . ?
C151 H151 0.9500 . ?
C152 C153 1.43(3) . ?
C152 H152 0.9500 . ?
C153 C154 1.45(3) . ?
C154 H15A 0.9900 . ?
C154 H15B 0.9900 . ?
C155 C181 1.34(4) . ?
C155 C156 1.49(4) . ?
C156 C157 1.38(4) . ?
C156 H156 0.9500 . ?
C157 C158 1.31(4) . ?
C157 H157 0.9500 . ?
C158 C159 1.44(4) . ?
C158 H158 0.9500 . ?
C159 C181 1.39(3) . ?
C159 H159 0.9500 . ?
C161 C162 1.52(3) . ?
C161 H16A 0.9900 . ?
C161 H16B 0.9900 . ?
C162 C163 1.36(3) . ?
C162 C164 1.40(3) . ?
C163 C165 1.33(3) . ?
C163 H163 0.9500 . ?
C164 C166 1.30(3) . ?
C164 H164 0.9500 . ?
C165 C167 1.38(3) . ?
C165 H165 0.9500 . ?
C166 C167 1.42(3) . ?
C166 H166 0.9500 . ?
C167 C168 1.49(3) . ?
C168 H16C 0.9900 . ?
C168 H16D 0.9900 . ?
C1G C2G 1.41(3) . ?
C1G C6G 1.55(2) . ?
C1G C7G 1.56(3) . ?
C1G H1G 1.0000 . ?
C2G C3G 1.27(3) . ?
C2G C8G 1.44(3) . ?
C3G C4G 1.65(3) . ?
C3G H3G 0.9500 . ?
C4G C5G 1.51(3) . ?
C4G H4G1 0.9900 . ?
C4G H4G2 0.9900 . ?
C5G C6G 1.51(3) . ?
C5G C7G 1.61(3) . ?
C5G H5G 1.0000 . ?
C6G C10G 1.47(2) . ?
C6G C9G 1.52(3) . ?
C7G H7G1 0.9900 . ?
C7G H7G2 0.9900 . ?
C8G H8G1 0.9800 . ?
C8G H8G2 0.9800 . ?
C8G H8G3 0.9800 . ?
C9G H9G1 0.9800 . ?
C9G H9G2 0.9800 . ?
C9G H9G3 0.9800 . ?
C10G H10C 0.9800 . ?
C10G H10D 0.9800 . ?
C10G H10E 0.9800 . ?
C11G C12G 1.41(3) . ?
C11G C16G 1.55(3) . ?
C11G C17G 1.56(3) . ?
C11G H11G 1.0000 . ?
C12G C13G 1.26(3) . ?
C12G C18G 1.44(3) . ?
C13G C14G 1.65(4) . ?
C13G H13G 0.9500 . ?
C14G C15G 1.51(3) . ?
C14G H14G 0.9900 . ?
C14G H14H 0.9900 . ?
C15G C16G 1.52(3) . ?
C15G C17G 1.60(3) . ?
C15G H15G 1.0000 . ?
C16G C20G 1.46(3) . ?
C16G C19G 1.53(3) . ?
C17G H17G 0.9900 . ?
C17G H17H 0.9900 . ?
C18G H18G 0.9800 . ?
C18G H18H 0.9800 . ?
C18G H18I 0.9800 . ?
C19G H19G 0.9800 . ?
C19G H19H 0.9800 . ?
C19G H19I 0.9800 . ?
C20G H20C 0.9800 . ?
C20G H20D 0.9800 . ?
C20G H20E 0.9800 . ?

loop_
_geom_hbond_atom_site_label_D
_geom_hbond_atom_site_label_H
_geom_hbond_atom_site_label_A
_geom_hbond_site_symmetry_D
_geom_hbond_site_symmetry_H
_geom_hbond_site_symmetry_A
_geom_hbond_distance_DA
_geom_hbond_distance_DH
_geom_hbond_distance_HA
_geom_hbond_angle_DHA
_geom_hbond_publ_flag
N1 H1N Cl14 . . . 3.230(14) 1.000 2.270 160.6 no
N2 H2N Cl20 . . . 3.229(13) 1.000 2.342 147.3 no
N3 H3N Cl15 . . 1_556 3.198(13) 1.000 2.301 148.6 no
N4 H4N O6W . . 1_556 2.86(2) 1.000 1.950 150.5 no
N6 H6N Cl2 . . 1_455 3.152(11) 1.000 2.230 152.6 no
N10 H10N Cl23 . . 2_756 3.117(17) 1.000 2.387 129.2 no
N11 H11N Cl22 . . 2_656 3.179(19) 1.000 2.180 177.7 no
N12 H12N O2W . . 2_656 2.89(3) 1.000 1.892 172.0 no
N13 H13N Cl2 . . . 3.214(14) 1.000 2.252 161.0 no
N14 H14N Cl8 . . . 3.209(14) 1.000 2.347 143.9 no
N15 H15N Cl3 . . 1_554 3.185(13) 1.000 2.295 147.6 no
N16 H16N O4W . . 1_554 2.84(2) 1.000 1.930 149.5 no
N18 H18N Cl14 . . 1_655 3.132(12) 1.000 2.203 153.9 no
N22 H22N Cl11 . . 2_646 3.087(15) 1.000 2.367 128.2 no
N23 H23N Cl10 . . 2_746 3.20(2) 1.000 2.204 174.8 no
N24 H24N O1W . . 1_655 2.80(3) 1.000 1.805 173.6 no

loop_
_geom_torsion_atom_site_label_1
_geom_torsion_atom_site_label_2
_geom_torsion_atom_site_label_3
_geom_torsion_atom_site_label_4
_geom_torsion
_geom_torsion_site_symmetry_1
_geom_torsion_site_symmetry_2
_geom_torsion_site_symmetry_3
_geom_torsion_site_symmetry_4
_geom_torsion_publ_flag
C42 N1 C1 C2 75(2) . . . . ?
Pd1 N1 C1 C2 -157.7(13) . . . . ?
C42 N1 C1 C6 -104.2(16) . . . . ?
Pd1 N1 C1 C6 22.6(18) . . . . ?
N1 C1 C2 C3 -179.4(16) . . . . ?
C6 C1 C2 C3 0(2) . . . . ?
C1 C2 C3 C4 3(3) . . . . ?
C2 C3 C4 C5 -4(3) . . . . ?
C3 C4 C5 C6 2(3) . . . . ?
C4 C5 C6 C1 1(3) . . . . ?
C4 C5 C6 N2 -170.9(15) . . . . ?
N1 C1 C6 C5 177.7(16) . . . . ?
C2 C1 C6 C5 -2(2) . . . . ?
N1 C1 C6 N2 -10(2) . . . . ?
C2 C1 C6 N2 170.3(14) . . . . ?
C7 N2 C6 C5 -65(2) . . . . ?
Pd1 N2 C6 C5 164.5(13) . . . . ?
C7 N2 C6 C1 122.8(15) . . . . ?
Pd1 N2 C6 C1 -8.1(16) . . . . ?
C6 N2 C7 C8 -73(2) . . . . ?
Pd1 N2 C7 C8 54.0(17) . . . . ?
N2 C7 C8 C10 89(2) . . . . ?
N2 C7 C8 C9 -93.2(18) . . . . ?
C10 C8 C9 C11 -1(3) . . . . ?
C7 C8 C9 C11 -179.4(17) . . . . ?
C9 C8 C10 C12 1(3) . . . . ?
C7 C8 C10 C12 179.4(17) . . . . ?
C8 C9 C11 C13 0(3) . . . . ?
C8 C10 C12 C13 0(3) . . . . ?
C9 C11 C13 C12 1(3) . . . . ?
C9 C11 C13 C14 -179.1(16) . . . . ?
C10 C12 C13 C11 -1(3) . . . . ?
C10 C12 C13 C14 179.1(16) . . . . ?
C11 C13 C14 N3 -79(2) . . . . ?
C12 C13 C14 N3 100.8(18) . . . . ?
C15 N3 C14 C13 -66.6(18) . . . . ?
Pd2 N3 C14 C13 173.1(12) . . . . ?
C14 N3 C15 C20 -103.6(16) . . . . ?
Pd2 N3 C15 C20 17.1(18) . . . . ?
C14 N3 C15 C16 76.9(17) . . . . ?
Pd2 N3 C15 C16 -162.4(11) . . . . ?
C20 C15 C16 C17 5(2) . . . . ?
N3 C15 C16 C17 -175.0(16) . . . . ?
C15 C16 C17 C18 -1(3) . . . . ?
C16 C17 C18 C19 -3(3) . . . . ?
C17 C18 C19 C20 3(3) . . . . ?
N3 C15 C20 C19 174.6(15) . . . . ?
C16 C15 C20 C19 -6(2) . . . . ?
N3 C15 C20 N4 -8(2) . . . . ?
C16 C15 C20 N4 171.3(14) . . . . ?
C18 C19 C20 C15 2(3) . . . . ?
C18 C19 C20 N4 -175.3(16) . . . . ?
C21 N4 C20 C15 124.2(17) . . . . ?
Pd2 N4 C20 C15 -5.6(17) . . . . ?
C21 N4 C20 C19 -59(2) . . . . ?
Pd2 N4 C20 C19 171.6(13) . . . . ?
C20 N4 C21 C22 -79(2) . . . . ?
Pd2 N4 C21 C22 46(2) . . . . ?
N4 C21 C22 C23 -87(2) . . . . ?
N4 C21 C22 C24 92(2) . . . . ?
C24 C22 C23 C25 -1(2) . . . . ?
C21 C22 C23 C25 177.8(15) . . . . ?
C23 C22 C24 C26 0(3) . . . . ?
C21 C22 C24 C26 -179.5(17) . . . . ?
C22 C23 C25 C27 0(2) . . . . ?
C22 C24 C26 C27 3(3) . . . . ?
C23 C25 C27 C26 3(2) . . . . ?
C23 C25 C27 C28 -175.3(14) . . . . ?
C24 C26 C27 C25 -5(3) . . . . ?
C24 C26 C27 C28 173.7(16) . . . . ?
C29 N5 C28 C27 -84.3(19) . . . . ?
Pd3 N5 C28 C27 155.2(14) . . . . ?
C25 C27 C28 N5 -83(2) . . . . ?
C26 C27 C28 N5 99(2) . . . . ?
C28 N5 C29 C34 -102.5(16) . . . . ?
Pd3 N5 C29 C34 17.8(14) . . . . ?
C28 N5 C29 C30 75.1(17) . . . . ?
Pd3 N5 C29 C30 -164.5(11) . . . . ?
C34 C29 C30 C31 2(2) . . . . ?
N5 C29 C30 C31 -175.0(13) . . . . ?
C29 C30 C31 C32 0(2) . . . . ?
C30 C31 C32 C33 -1(3) . . . . ?
C31 C32 C33 C34 1(2) . . . . ?
C30 C29 C34 C33 -2(2) . . . . ?
N5 C29 C34 C33 175.1(12) . . . . ?
C30 C29 C34 N6 173.3(14) . . . . ?
N5 C29 C34 N6 -9.3(18) . . . . ?
C32 C33 C34 C29 0(2) . . . . ?
C32 C33 C34 N6 -175.1(14) . . . . ?
C35 N6 C34 C29 128.4(14) . . . . ?
Pd3 N6 C34 C29 -4.5(15) . . . . ?
C35 N6 C34 C33 -56.6(18) . . . . ?
Pd3 N6 C34 C33 170.5(12) . . . . ?
C34 N6 C35 C36 -78.2(16) . . . . ?
Pd3 N6 C35 C36 51.7(16) . . . . ?
N6 C35 C36 C37 -104.0(16) . . . . ?
N6 C35 C36 C38 79.7(18) . . . . ?
C38 C36 C37 C39 -2(2) . . . . ?
C35 C36 C37 C39 -178.2(14) . . . . ?
C37 C36 C38 C40 8(2) . . . . ?
C35 C36 C38 C40 -175.9(15) . . . . ?
C36 C37 C39 C41 -6(3) . . . . ?
C36 C38 C40 C41 -7(3) . . . . ?
C37 C39 C41 C40 6(3) . . . . ?
C37 C39 C41 C42 177.5(16) . . . . ?
C38 C40 C41 C39 0(3) . . . . ?
C38 C40 C41 C42 -170.4(16) . . . . ?
C39 C41 C42 N1 -80(2) . . . . ?
C40 C41 C42 N1 90(2) . . . . ?
C1 N1 C42 C41 -65(2) . . . . ?
Pd1 N1 C42 C41 171.7(12) . . . . ?
C84 N7 C43 C48 -118.6(18) . . . . ?
Pd4 N7 C43 C48 8(2) . . . . ?
C84 N7 C43 C44 64(2) . . . . ?
Pd4 N7 C43 C44 -168.5(16) . . . . ?
C48 C43 C44 C45 -3(3) . . . . ?
N7 C43 C44 C45 174.3(18) . . . . ?
C43 C44 C45 C46 2(3) . . . . ?
C44 C45 C46 C47 -2(3) . . . . ?
C45 C46 C47 C48 3(3) . . . . ?
C44 C43 C48 C47 3(3) . . . . ?
N7 C43 C48 C47 -174.0(17) . . . . ?
C44 C43 C48 N8 -176.7(17) . . . . ?
N7 C43 C48 N8 6(3) . . . . ?
C46 C47 C48 C43 -3(3) . . . . ?
C46 C47 C48 N8 176.5(18) . . . . ?
C49 N8 C48 C43 105.3(18) . . . . ?
Pd4 N8 C48 C43 -17(2) . . . . ?
C49 N8 C48 C47 -75(2) . . . . ?
Pd4 N8 C48 C47 162.8(15) . . . . ?
C48 N8 C49 C50 66.3(18) . . . . ?
Pd4 N8 C49 C50 -173.0(12) . . . . ?
N8 C49 C50 C51 76(2) . . . . ?
N8 C49 C50 C52 -95(2) . . . . ?
C52 C50 C51 C53 -3(3) . . . . ?
C49 C50 C51 C53 -174.1(18) . . . . ?
C51 C50 C52 C54 4(3) . . . . ?
C49 C50 C52 C54 173.9(18) . . . . ?
C50 C51 C53 C55 0(3) . . . . ?
C50 C52 C54 C55 0(3) . . . . ?
C51 C53 C55 C54 4(3) . . . . ?
C51 C53 C55 C56 179.6(18) . . . . ?
C52 C54 C55 C53 -3(3) . . . . ?
C52 C54 C55 C56 -179.0(18) . . . . ?
C57 N9 C56 C55 -64(2) . . . . ?
Pd5 N9 C56 C55 67(2) . . . . ?
C53 C55 C56 N9 91(3) . . . . ?
C54 C55 C56 N9 -94(3) . . . . ?
C56 N9 C57 C62 118.1(19) . . . . ?
Pd5 N9 C57 C62 -20.8(19) . . . . ?
C56 N9 C57 C58 -65(2) . . . . ?
Pd5 N9 C57 C58 156.5(16) . . . . ?
C62 C57 C58 C59 0(3) . . . . ?
N9 C57 C58 C59 -177(2) . . . . ?
C57 C58 C59 C60 1(4) . . . . ?
C58 C59 C60 C61 -4(3) . . . . ?
C59 C60 C61 C62 4(3) . . . . ?
N9 C57 C62 C61 178.3(16) . . . . ?
C58 C57 C62 C61 1(3) . . . . ?
N9 C57 C62 N10 2(2) . . . . ?
C58 C57 C62 N10 -175.8(14) . . . . ?
C60 C61 C62 C57 -3(3) . . . . ?
C60 C61 C62 N10 173.8(16) . . . . ?
C63 N10 C62 C57 -111.1(19) . . . . ?
Pd5 N10 C62 C57 17.0(16) . . . . ?
C63 N10 C62 C61 71.8(18) . . . . ?
Pd5 N10 C62 C61 -160.1(11) . . . . ?
C62 N10 C63 C64 -171.5(18) . . . . ?
Pd5 N10 C63 C64 73(2) . . . . ?
N10 C63 C64 C65 76(3) . . . . ?
N10 C63 C64 C66 -101(3) . . . . ?
C66 C64 C65 C67 -3(4) . . . . ?
C63 C64 C65 C67 180(2) . . . . ?
C65 C64 C66 C68 6(4) . . . . ?
C63 C64 C66 C68 -178(2) . . . . ?
C64 C65 C67 C69 1(4) . . . . ?
C64 C66 C68 C69 -5(4) . . . . ?
C66 C68 C69 C67 3(4) . . . . ?
C66 C68 C69 C70 -179(3) . . . . ?
C65 C67 C69 C68 -1(4) . . . . ?
C65 C67 C69 C70 -179(2) . . . . ?
C71 N11 C70 C69 78(3) . . . . ?
Pd6 N11 C70 C69 -48(3) . . . . ?
C68 C69 C70 N11 -88(3) . . . . ?
C67 C69 C70 N11 90(3) . . . . ?
C70 N11 C71 C76 -118(3) . . . . ?
Pd6 N11 C71 C76 10(2) . . . . ?
C70 N11 C71 C72 63(3) . . . . ?
Pd6 N11 C71 C72 -169.7(19) . . . . ?
C76 C71 C72 C73 -10(4) . . . . ?
N11 C71 C72 C73 170(3) . . . . ?
C71 C72 C73 C74 9(5) . . . . ?
C72 C73 C74 C75 -5(5) . . . . ?
C73 C74 C75 C76 1(4) . . . . ?
C72 C71 C76 C75 6(4) . . . . ?
N11 C71 C76 C75 -173(2) . . . . ?
C72 C71 C76 N12 -178(2) . . . . ?
N11 C71 C76 N12 3(3) . . . . ?
C74 C75 C76 C71 -2(4) . . . . ?
C74 C75 C76 N12 -177(2) . . . . ?
C77 N12 C76 C71 108(2) . . . . ?
Pd6 N12 C76 C71 -14(2) . . . . ?
C77 N12 C76 C75 -76(3) . . . . ?
Pd6 N12 C76 C75 161.9(19) . . . . ?
C76 N12 C77 C78 56(3) . . . . ?
Pd6 N12 C77 C78 177.7(19) . . . . ?
N12 C77 C78 C80 -93(3) . . . . ?
N12 C77 C78 C79 89(3) . . . . ?
C80 C78 C79 C81 2(3) . . . . ?
C77 C78 C79 C81 -180.0(17) . . . . ?
C79 C78 C80 C82 -3(3) . . . . ?
C77 C78 C80 C82 178.6(18) . . . . ?
C78 C79 C81 C83 1(3) . . . . ?
C78 C80 C82 C83 2(3) . . . . ?
C80 C82 C83 C84 179.1(16) . . . . ?
C80 C82 C83 C81 1(3) . . . . ?
C79 C81 C83 C82 -2(2) . . . . ?
C79 C81 C83 C84 179.2(16) . . . . ?
C82 C83 C84 N7 -88(2) . . . . ?
C81 C83 C84 N7 90.1(19) . . . . ?
C43 N7 C84 C83 73(2) . . . . ?
Pd4 N7 C84 C83 -51.9(19) . . . . ?
C126 N13 C85 C90 105.9(17) . . . . ?
Pd7 N13 C85 C90 -18.7(19) . . . . ?
C126 N13 C85 C86 -75.8(19) . . . . ?
Pd7 N13 C85 C86 159.6(13) . . . . ?
C90 C85 C86 C87 -4(3) . . . . ?
N13 C85 C86 C87 177.9(15) . . . . ?
C85 C86 C87 C88 -1(3) . . . . ?
C86 C87 C88 C89 5(3) . . . . ?
C87 C88 C89 C90 -3(3) . . . . ?
C86 C85 C90 C89 5(3) . . . . ?
N13 C85 C90 C89 -176.5(16) . . . . ?
C86 C85 C90 N14 -171.4(15) . . . . ?
N13 C85 C90 N14 7(2) . . . . ?
C88 C89 C90 C85 -2(3) . . . . ?
C88 C89 C90 N14 175.0(16) . . . . ?
C91 N14 C90 C85 -122.4(18) . . . . ?
Pd7 N14 C90 C85 8.8(18) . . . . ?
C91 N14 C90 C89 61(2) . . . . ?
Pd7 N14 C90 C89 -167.9(13) . . . . ?
C90 N14 C91 C92 70.4(19) . . . . ?
Pd7 N14 C91 C92 -56.4(16) . . . . ?
N14 C91 C92 C93 92(2) . . . . ?
N14 C91 C92 C94 -87(2) . . . . ?
C94 C92 C93 C95 -4(3) . . . . ?
C91 C92 C93 C95 176.8(16) . . . . ?
C93 C92 C94 C96 3(3) . . . . ?
C91 C92 C94 C96 -178.0(17) . . . . ?
C92 C93 C95 C97 6(3) . . . . ?
C92 C94 C96 C97 -4(3) . . . . ?
C94 C96 C97 C95 6(3) . . . . ?
C94 C96 C97 C98 179.2(16) . . . . ?
C93 C95 C97 C96 -7(3) . . . . ?
C93 C95 C97 C98 179.5(17) . . . . ?
C99 N15 C98 C97 66(2) . . . . ?
Pd8 N15 C98 C97 -171.2(14) . . . . ?
C96 C97 C98 N15 -100(2) . . . . ?
C95 C97 C98 N15 74(2) . . . . ?
C98 N15 C99 C104 105.4(18) . . . . ?
Pd8 N15 C99 C104 -16.2(19) . . . . ?
C98 N15 C99 C100 -74(2) . . . . ?
Pd8 N15 C99 C100 164.4(14) . . . . ?
C104 C99 C100 C101 -2(3) . . . . ?
N15 C99 C100 C101 177.6(19) . . . . ?
C99 C100 C101 C102 -2(4) . . . . ?
C100 C101 C102 C103 5(4) . . . . ?
C101 C102 C103 C104 -5(3) . . . . ?
C100 C99 C104 C103 2(3) . . . . ?
N15 C99 C104 C103 -177.2(16) . . . . ?
C100 C99 C104 N16 -172.0(17) . . . . ?
N15 C99 C104 N16 9(2) . . . . ?
C102 C103 C104 C99 1(3) . . . . ?
C102 C103 C104 N16 176(2) . . . . ?
C105 N16 C104 C99 -126.7(18) . . . . ?
Pd8 N16 C104 C99 3(2) . . . . ?
C105 N16 C104 C103 59(2) . . . . ?
Pd8 N16 C104 C103 -170.9(14) . . . . ?
C104 N16 C105 C106 81(2) . . . . ?
Pd8 N16 C105 C106 -44.8(19) . . . . ?
N16 C105 C106 C108 -87(2) . . . . ?
N16 C105 C106 C107 87.8(19) . . . . ?
C108 C106 C107 C109 -2(2) . . . . ?
C105 C106 C107 C109 -176.7(15) . . . . ?
C107 C106 C108 C110 1(3) . . . . ?
C105 C106 C108 C110 176.2(16) . . . . ?
C106 C107 C109 C111 5(3) . . . . ?
C106 C108 C110 C111 -4(3) . . . . ?
C107 C109 C111 C110 -8(2) . . . . ?
C107 C109 C111 C112 173.7(15) . . . . ?
C108 C110 C111 C109 7(2) . . . . ?
C108 C110 C111 C112 -174.5(15) . . . . ?
C113 N17 C112 C111 79.4(19) . . . . ?
Pd9 N17 C112 C111 -162.8(14) . . . . ?
C109 C111 C112 N17 78(2) . . . . ?
C110 C111 C112 N17 -101(2) . . . . ?
C112 N17 C113 C118 107.2(14) . . . . ?
Pd9 N17 C113 C118 -11.0(13) . . . . ?
C112 N17 C113 C114 -76.0(16) . . . . ?
Pd9 N17 C113 C114 165.9(11) . . . . ?
C118 C113 C114 C115 -3(3) . . . . ?
N17 C113 C114 C115 -179.4(12) . . . . ?
C113 C114 C115 C116 -1(3) . . . . ?
C114 C115 C116 C117 2(3) . . . . ?
C115 C116 C117 C118 2(3) . . . . ?
C114 C113 C118 C117 7(2) . . . . ?
N17 C113 C118 C117 -177.2(11) . . . . ?
C114 C113 C118 N18 -172.8(15) . . . . ?
N17 C113 C118 N18 3.4(18) . . . . ?
C116 C117 C118 C113 -5(2) . . . . ?
C116 C117 C118 N18 174.2(14) . . . . ?
C119 N18 C118 C113 -126.7(15) . . . . ?
Pd9 N18 C118 C113 6.0(16) . . . . ?
C119 N18 C118 C117 54.0(18) . . . . ?
Pd9 N18 C118 C117 -173.3(11) . . . . ?
C118 N18 C119 C120 76.2(19) . . . . ?
Pd9 N18 C119 C120 -53.1(19) . . . . ?
N18 C119 C120 C121 109.4(18) . . . . ?
N18 C119 C120 C122 -71(2) . . . . ?
C122 C120 C121 C123 2(2) . . . . ?
C119 C120 C121 C123 -178.0(16) . . . . ?
C121 C120 C122 C124 -1(3) . . . . ?
C119 C120 C122 C124 179.2(16) . . . . ?
C120 C121 C123 C125 -1(2) . . . . ?
C120 C122 C124 C125 -2(3) . . . . ?
C122 C124 C125 C123 4(2) . . . . ?
C122 C124 C125 C126 175.7(16) . . . . ?
C121 C123 C125 C124 -2(2) . . . . ?
C121 C123 C125 C126 -175.1(15) . . . . ?
C124 C125 C126 N13 -92(2) . . . . ?
C123 C125 C126 N13 80(2) . . . . ?
C85 N13 C126 C125 65.6(19) . . . . ?
Pd7 N13 C126 C125 -173.8(13) . . . . ?
C168 N19 C127 C128 -67(2) . . . . ?
Pd10 N19 C127 C128 167.2(17) . . . . ?
C168 N19 C127 C132 118.5(18) . . . . ?
Pd10 N19 C127 C132 -7(2) . . . . ?
C132 C127 C128 C129 0(3) . . . . ?
N19 C127 C128 C129 -174.3(19) . . . . ?
C127 C128 C129 C130 0(3) . . . . ?
C128 C129 C130 C131 1(3) . . . . ?
C129 C130 C131 C132 -3(3) . . . . ?
C130 C131 C132 C127 2(3) . . . . ?
C130 C131 C132 N20 -174.6(17) . . . . ?
C128 C127 C132 C131 -1(3) . . . . ?
N19 C127 C132 C131 173.6(16) . . . . ?
C128 C127 C132 N20 176.0(18) . . . . ?
N19 C127 C132 N20 -9(3) . . . . ?
C133 N20 C132 C131 74(2) . . . . ?
Pd10 N20 C132 C131 -162.8(14) . . . . ?
C133 N20 C132 C127 -103.0(19) . . . . ?
Pd10 N20 C132 C127 20.3(19) . . . . ?
C132 N20 C133 C134 -68.4(17) . . . . ?
Pd10 N20 C133 C134 170.8(11) . . . . ?
N20 C133 C134 C135 -83(2) . . . . ?
N20 C133 C134 C136 97(2) . . . . ?
C136 C134 C135 C137 -4(3) . . . . ?
C133 C134 C135 C137 176.3(17) . . . . ?
C135 C134 C136 C138 3(3) . . . . ?
C133 C134 C136 C138 -176.9(18) . . . . ?
C134 C135 C137 C139 1(3) . . . . ?
C134 C136 C138 C139 0(3) . . . . ?
C135 C137 C139 C138 2(3) . . . . ?
C135 C137 C139 C140 179.9(18) . . . . ?
C136 C138 C139 C137 -3(3) . . . . ?
C136 C138 C139 C140 179.5(19) . . . . ?
C141 N21 C140 C139 57(3) . . . . ?
Pd11 N21 C140 C139 -67(3) . . . . ?
C137 C139 C140 N21 -87(3) . . . . ?
C138 C139 C140 N21 91(3) . . . . ?
C140 N21 C141 C146 -111(2) . . . . ?
Pd11 N21 C141 C146 21(2) . . . . ?
C140 N21 C141 C142 65(2) . . . . ?
Pd11 N21 C141 C142 -162.6(15) . . . . ?
C146 C141 C142 C143 -6(3) . . . . ?
N21 C141 C142 C143 177.6(19) . . . . ?
C141 C142 C143 C144 2(3) . . . . ?
C142 C143 C144 C145 3(3) . . . . ?
C143 C144 C145 C146 -4(3) . . . . ?
N21 C141 C146 C145 -179(2) . . . . ?
C142 C141 C146 C145 5(3) . . . . ?
N21 C141 C146 N22 -2(3) . . . . ?
C142 C141 C146 N22 -179.0(14) . . . . ?
C144 C145 C146 C141 0(3) . . . . ?
C144 C145 C146 N22 -176.2(16) . . . . ?
C147 N22 C146 C141 115.6(18) . . . . ?
Pd11 N22 C146 C141 -17.3(16) . . . . ?
C147 N22 C146 C145 -67(2) . . . . ?
Pd11 N22 C146 C145 159.8(14) . . . . ?
C146 N22 C147 C148 168.4(17) . . . . ?
Pd11 N22 C147 C148 -68(2) . . . . ?
N22 C147 C148 C150 101(2) . . . . ?
N22 C147 C148 C149 -79(2) . . . . ?
C150 C148 C149 C151 1(3) . . . . ?
C147 C148 C149 C151 180(2) . . . . ?
C149 C148 C150 C152 1(4) . . . . ?
C147 C148 C150 C152 -179(2) . . . . ?
C148 C149 C151 C153 1(4) . . . . ?
C148 C150 C152 C153 -3(4) . . . . ?
C150 C152 C153 C154 -173(2) . . . . ?
C150 C152 C153 C151 5(3) . . . . ?
C149 C151 C153 C152 -4(4) . . . . ?
C149 C151 C153 C154 174(2) . . . . ?
C152 C153 C154 N23 86(3) . . . . ?
C151 C153 C154 N23 -92(3) . . . . ?
C155 N23 C154 C153 -70(3) . . . . ?
Pd12 N23 C154 C153 51(3) . . . . ?
C154 N23 C155 C181 116(3) . . . . ?
Pd12 N23 C155 C181 -8(3) . . . . ?
C154 N23 C155 C156 -70(3) . . . . ?
Pd12 N23 C155 C156 165.6(17) . . . . ?
C181 C155 C156 C157 2(4) . . . . ?
N23 C155 C156 C157 -172(2) . . . . ?
C155 C156 C157 C158 -3(4) . . . . ?
C156 C157 C158 C159 5(4) . . . . ?
C157 C158 C159 C181 -6(4) . . . . ?
C181 N24 C161 C162 -62(3) . . . . ?
Pd12 N24 C161 C162 179.4(16) . . . . ?
N24 C161 C162 C163 -89(3) . . . . ?
N24 C161 C162 C164 91(2) . . . . ?
C164 C162 C163 C165 1(3) . . . . ?
C161 C162 C163 C165 -178.4(18) . . . . ?
C163 C162 C164 C166 2(3) . . . . ?
C161 C162 C164 C166 -178.3(18) . . . . ?
C162 C163 C165 C167 -4(3) . . . . ?
C162 C164 C166 C167 -2(3) . . . . ?
C163 C165 C167 C166 4(3) . . . . ?
C163 C165 C167 C168 -175.8(17) . . . . ?
C164 C166 C167 C165 -1(3) . . . . ?
C164 C166 C167 C168 179.1(17) . . . . ?
C165 C167 C168 N19 -92(2) . . . . ?
C166 C167 C168 N19 88.1(19) . . . . ?
C127 N19 C168 C167 -71.2(19) . . . . ?
Pd10 N19 C168 C167 53.2(18) . . . . ?
N23 C155 C181 C159 170(2) . . . . ?
C156 C155 C181 C159 -3(3) . . . . ?
N23 C155 C181 N24 -5(3) . . . . ?
C156 C155 C181 N24 -179.2(19) . . . . ?
C158 C159 C181 C155 5(3) . . . . ?
C158 C159 C181 N24 -179.3(19) . . . . ?
C161 N24 C181 C155 -104(2) . . . . ?
Pd12 N24 C181 C155 16(2) . . . . ?
C161 N24 C181 C159 80(3) . . . . ?
Pd12 N24 C181 C159 -159.6(17) . . . . ?
C6G C1G C2G C3G -46(3) . . . . ?
C7G C1G C2G C3G 47(3) . . . . ?
C6G C1G C2G C8G 135(2) . . . . ?
C7G C1G C2G C8G -132(2) . . . . ?
C1G C2G C3G C4G 1(4) . . . . ?
C8G C2G C3G C4G -180(2) . . . . ?
C2G C3G C4G C5G 1(3) . . . . ?
C3G C4G C5G C6G 44(3) . . . . ?
C3G C4G C5G C7G -48(2) . . . . ?
C4G C5G C6G C10G 168(2) . . . . ?
C7G C5G C6G C10G -85.2(19) . . . . ?
C4G C5G C6G C9G 44(3) . . . . ?
C7G C5G C6G C9G 150.8(17) . . . . ?
C4G C5G C6G C1G -76(2) . . . . ?
C7G C5G C6G C1G 31.0(14) . . . . ?
C2G C1G C6G C10G -167.5(19) . . . . ?
C7G C1G C6G C10G 82.4(19) . . . . ?
C2G C1G C6G C5G 77.8(19) . . . . ?
C7G C1G C6G C5G -32.2(14) . . . . ?
C2G C1G C6G C9G -40(2) . . . . ?
C7G C1G C6G C9G -149.8(17) . . . . ?
C2G C1G C7G C5G -83.1(18) . . . . ?
C6G C1G C7G C5G 30.1(13) . . . . ?
C6G C5G C7G C1G -31.1(14) . . . . ?
C4G C5G C7G C1G 82.8(19) . . . . ?
C16G C11G C12G C13G -48(5) . . . . ?
C17G C11G C12G C13G 46(5) . . . . ?
C16G C11G C12G C18G 121(4) . . . . ?
C17G C11G C12G C18G -146(4) . . . . ?
C11G C12G C13G C14G 2(7) . . . . ?
C18G C12G C13G C14G -166(4) . . . . ?
C12G C13G C14G C15G -1(6) . . . . ?
C13G C14G C15G C16G 44(4) . . . . ?
C13G C14G C15G C17G -47(4) . . . . ?
C14G C15G C16G C20G 163(3) . . . . ?
C17G C15G C16G C20G -91(2) . . . . ?
C14G C15G C16G C19G 38(3) . . . . ?
C17G C15G C16G C19G 144(2) . . . . ?
C14G C15G C16G C11G -79(3) . . . . ?
C17G C15G C16G C11G 27.4(19) . . . . ?
C12G C11G C16G C20G -162(2) . . . . ?
C17G C11G C16G C20G 88(3) . . . . ?
C12G C11G C16G C15G 82(2) . . . . ?
C17G C11G C16G C15G -28.2(19) . . . . ?
C12G C11G C16G C19G -31(3) . . . . ?
C17G C11G C16G C19G -141(2) . . . . ?
C12G C11G C17G C15G -84(2) . . . . ?
C16G C11G C17G C15G 26.8(18) . . . . ?
C14G C15G C17G C11G 82(2) . . . . ?
C16G C15G C17G C11G -27.4(19) . . . . ?
